data_4345885
loop_
_publ_author_name
'Liu, Yuan'
'Kean, Zachary S.'
'd'Aquino, Andrea I'
'Manraj, Yashin D.'
'Mendez-Arroyo, Jose'
'Mirkin, Chad A.'

_publ_section_title
;
 Palladium(II) Weak-Link Approach Complexes Bearing Hemilabile
 N-Heterocyclic Carbene-Thioether Ligands.
;
_journal_issue 10
_journal_name_full 'Inorganic chemistry'
_journal_page_first 5902
_journal_page_last 5910
_journal_paper_doi 10.1021/acs.inorgchem.7b00543
_journal_volume 56
_journal_year 2017
_chemical_formula_moiety 'C32 H44 N4 Pd S2, 2(B F4), H2 O'
_chemical_formula_sum 'C32 H46 B2 F8 N4 O Pd S2'
_chemical_formula_weight 846.87
_chemical_name_systematic
;
 ?
;
_space_group_crystal_system triclinic
_space_group_IT_number 2
_space_group_name_Hall '-P 1'
_space_group_name_H-M_alt 'P -1'
_symmetry_space_group_name_Hall '-P 1'
_symmetry_space_group_name_H-M 'P -1'
_atom_sites_solution_hydrogens mixed
_atom_sites_solution_primary direct
_audit_creation_date 2017-03-31
_audit_creation_method
;
Olex2 1.2
(compiled 2017.03.28 svn.r3405 for OlexSys, GUI svn.r5335)
;
_cell_angle_alpha 113.418(2)
_cell_angle_beta 105.753(2)
_cell_angle_gamma 90.132(2)
_cell_formula_units_Z 6
_cell_length_a 12.4414(3)
_cell_length_b 22.5034(6)
_cell_length_c 22.5136(6)
_cell_measurement_reflns_used 8287
_cell_measurement_temperature 100(2)
_cell_measurement_theta_max 66.577
_cell_measurement_theta_min 4.536
_cell_volume 5523.3(3)
_computing_cell_refinement 'SAINT V8.34A (Bruker, 2013)'
_computing_data_collection 'APEX2 V2014.11-0 (Bruker, 2014)'
_computing_data_reduction 'Bruker SAINT'
_computing_molecular_graphics 'Olex2 (Dolomanov et al., 2009)'
_computing_publication_material 'Olex2 (Dolomanov et al., 2009)'
_computing_structure_refinement 'ShelXL (Sheldrick, 2015)'
_computing_structure_solution 'ShelXT (Sheldrick, 2015)'
_diffrn_ambient_temperature 99.96
_diffrn_detector_area_resol_mean 8
_diffrn_measured_fraction_theta_full 0.913
_diffrn_measured_fraction_theta_max 1.002
_diffrn_measurement_device_type 'Bruker Kappa APEX CCD area detector'
_diffrn_measurement_method '\w and \f scans'
_diffrn_radiation_monochromator 'MX optics'
_diffrn_radiation_type CuK\a
_diffrn_radiation_wavelength 1.54178
_diffrn_reflns_av_R_equivalents 0.0556
_diffrn_reflns_av_unetI/netI 0.0578
_diffrn_reflns_Laue_measured_fraction_full 0.913
_diffrn_reflns_Laue_measured_fraction_max 1.002
_diffrn_reflns_limit_h_max 14
_diffrn_reflns_limit_h_min -14
_diffrn_reflns_limit_k_max 20
_diffrn_reflns_limit_k_min -26
_diffrn_reflns_limit_l_max 26
_diffrn_reflns_limit_l_min -26
_diffrn_reflns_number 40595
_diffrn_reflns_point_group_measured_fraction_full 0.913
_diffrn_reflns_point_group_measured_fraction_max 1.002
_diffrn_reflns_theta_full 67.679
_diffrn_reflns_theta_max 63.681
_diffrn_reflns_theta_min 2.156
_diffrn_source microsource
_exptl_absorpt_coefficient_mu 5.769
_exptl_absorpt_correction_T_max 0.7528
_exptl_absorpt_correction_T_min 0.6275
_exptl_absorpt_correction_type multi-scan
_exptl_absorpt_process_details
;
SADABS-2014/5 (Bruker,2014/5) was used for absorption correction.
wR2(int) was 0.0659 before and 0.0513 after correction.
The Ratio of minimum to maximum transmission is 0.8336.
The \l/2 correction factor is Not present.
;
_exptl_crystal_colour 'clear colourless'
_exptl_crystal_colour_lustre clear
_exptl_crystal_colour_primary colourless
_exptl_crystal_density_diffrn 1.528
_exptl_crystal_description block
_exptl_crystal_F_000 2604
_exptl_crystal_size_max 0.093
_exptl_crystal_size_mid 0.068
_exptl_crystal_size_min 0.039
_refine_diff_density_max 1.361
_refine_diff_density_min -1.491
_refine_diff_density_rms 0.111
_refine_ls_extinction_method none
_refine_ls_goodness_of_fit_ref 1.078
_refine_ls_hydrogen_treatment constr
_refine_ls_matrix_type full
_refine_ls_number_parameters 1461
_refine_ls_number_reflns 17953
_refine_ls_number_restraints 123
_refine_ls_restrained_S_all 1.094
_refine_ls_R_factor_all 0.0658
_refine_ls_R_factor_gt 0.0541
_refine_ls_shift/su_max 0.001
_refine_ls_shift/su_mean 0.000
_refine_ls_structure_factor_coef Fsqd
_refine_ls_weighting_details 'w=1/[\s^2^(Fo^2^)+(0.0678P)^2^+16.5324P] where P=(Fo^2^+2Fc^2^)/3'
_refine_ls_weighting_scheme calc
_refine_ls_wR_factor_gt 0.1378
_refine_ls_wR_factor_ref 0.1482
_reflns_Friedel_coverage 0.000
_reflns_number_gt 15138
_reflns_number_total 17953
_reflns_threshold_expression 'I > 2\s(I)'
_cod_data_source_file ic7b00543_si_005.cif
_cod_data_source_block cx0819
_cod_database_code 4345885
_shelxl_version_number 2013-4
_shelx_space_group_comment
;
The symmetry employed for this shelxl refinement is uniquely defined
by the following loop, which should always be used as a source of
symmetry information in preference to the above space-group names.
They are only intended as comments.
;
_shelx_estimated_absorpt_t_max 0.806
_shelx_estimated_absorpt_t_min 0.616
_olex2_refinement_description
;
1. Twinned data refinement
 Scales: 0.7757(10)
 0.2243(10)
2. Fixed Uiso
 At 1.2 times of:
  All C(H) groups, All C(H,H) groups
 At 1.5 times of:
  All C(H,H,H) groups, All O(H,H) groups
3. Restrained distances
 F19A-B5 \\sim F19-B5 \\sim F18-B5 \\sim F20A-B5 \\sim F20-B5 \\sim F17-B5
\\sim F22A-B6 \\sim F24-B6 ~
 F24A-B6 \\sim F21-B6 \\sim F23-B6 \\sim F22-B6
 with sigma of 0.01
 C31C-C29B \\sim C31B-C29B \\sim C32C-C29B \\sim C32B-C29B \\sim C30C-C29B
\\sim C30B-C29B
 with sigma of 0.01
4. Uiso/Uaniso restraints and constraints
C30B \\sim C30C \\sim C31B \\sim C31C \\sim C32B \\sim C32C: within 2A with
sigma of 0.01 and sigma for terminal atoms of 0.02
Uanis(F24) \\sim Ueq, Uanis(F24A) \\sim Ueq: with sigma of 0.1 and sigma for
terminal atoms of 0.2
5. Rigid body (RIGU) restrains
 F19, F19A, F20, F20A, F22, F22A, F24, F24A
 with sigma for 1-2 distances of 0.001 and sigma for 1-3 distances of 0.001
 C30B, C30C, C31B, C31C, C32B, C32C
 with sigma for 1-2 distances of 0.001 and sigma for 1-3 distances of 0.001
 O3, O3A
 with sigma for 1-2 distances of 0.001 and sigma for 1-3 distances of 0.001
6. Others
 Sof(F19A)=Sof(F20A)=1-FVAR(1)
 Sof(F19)=Sof(F20)=FVAR(1)
 Sof(F22A)=Sof(F24A)=1-FVAR(2)
 Sof(F22)=Sof(F24)=FVAR(2)
 Sof(C30C)=Sof(H30D)=Sof(H30E)=Sof(H30F)=Sof(C31C)=Sof(H31D)=Sof(H31E)=
 Sof(H31F)=Sof(C32C)=Sof(H32D)=Sof(H32E)=Sof(H32F)=1-FVAR(3)
 Sof(C30B)=Sof(H30A)=Sof(H30B)=Sof(H30C)=Sof(C31B)=Sof(H31A)=Sof(H31B)=
 Sof(H31C)=Sof(C32B)=Sof(H32A)=Sof(H32B)=Sof(H32C)=FVAR(3)
 Sof(O3A)=Sof(H3AA)=Sof(H3AB)=1-FVAR(4)
 Sof(O3)=Sof(H3C)=Sof(H3D)=FVAR(4)
7.a Free rotating group:
 O1(H1A,H1B), O3(H3C,H3D), O2(H2C,H2D), O3A(H3AA,H3AB)
7.b Secondary CH2 refined with riding coordinates:
 C7B(H7BA,H7BB), C8B(H8BA,H8BB), C9B(H9BA,H9BB), C23B(H23A,H23B), C24B(H24A,
 H24B), C25B(H25A,H25B), C7(H7A,H7B), C8(H8A,H8B), C9(H9A,H9B), C23(H23C,H23D),
 C24(H24C,H24D), C25(H25C,H25D), C7A(H7AA,H7AB), C8A(H8AA,H8AB), C9A(H9AA,H9AB),
  C23A(H23E,H23F), C24A(H24E,H24F), C25A(H25E,H25F)
7.c Aromatic/amide H refined with riding coordinates:
 C2B(H2B), C3B(H3B), C4B(H4B), C5B(H5B), C6B(H6B), C11B(H11B), C12B(H12B),
 C18B(H18B), C19B(H19B), C20B(H20B), C21B(H21B), C22B(H22B), C27B(H27B),
 C28B(H28B), C2(H2), C3(H3), C4(H4), C5(H5), C6(H6), C11(H11), C12(H12),
 C18(H18), C19(H19), C20(H20), C21(H21), C22(H22), C27(H27), C28(H28), C2A(H2A),
  C3A(H3A), C4A(H4A), C5A(H5A), C6A(H6A), C11A(H11A), C12A(H12A), C18A(H18A),
 C19A(H19A), C20A(H20A), C21A(H21A), C22A(H22A), C27A(H27A), C28A(H28A)
7.d Idealised Me refined as rotating group:
 C14B(H14A,H14B,H14C), C15B(H15A,H15B,H15C), C16B(H16A,H16B,H16C), C30B(H30A,
 H30B,H30C), C30C(H30D,H30E,H30F), C31B(H31A,H31B,H31C), C31C(H31D,H31E,H31F),
 C32B(H32A,H32B,H32C), C32C(H32D,H32E,H32F), C14(H14D,H14E,H14F), C15(H15D,H15E,
 H15F), C16(H16D,H16E,H16F), C30(H30G,H30H,H30I), C31(H31G,H31H,H31I), C32(H32G,
 H32H,H32I), C14A(H14G,H14H,H14I), C15A(H15G,H15H,H15I), C16A(H16G,H16H,H16I),
 C30A(H30J,H30K,H30L), C31A(H31J,H31K,H31L), C32A(H32J,H32K,H32L)
;
_olex2_date_sample_data_collection 2016-07-28
_olex2_date_sample_submission 2016-07-27
_olex2_diffrn_ambient_temperature_device 'Oxford Cryosystems'
_olex2_exptl_crystal_mounting_method 'The crystal was mounted on a MITIGEN holder in Paratone oil'
_olex2_submission_original_sample_id cx0819
_olex2_submission_special_instructions 'No special instructions were received'

loop_
_space_group_symop_operation_xyz
'x, y, z'
'-x, -y, -z'

loop_
_atom_site_label
_atom_site_type_symbol
_atom_site_fract_x
_atom_site_fract_y
_atom_site_fract_z
_atom_site_U_iso_or_equiv
_atom_site_adp_type
_atom_site_occupancy
_atom_site_site_symmetry_order
_atom_site_calc_flag
_atom_site_refinement_flags_posn
_atom_site_refinement_flags_adp
_atom_site_refinement_flags_occupancy
_atom_site_disorder_assembly
_atom_site_disorder_group
Pd1B Pd 0.08850(4) 0.25834(2) 0.50595(2) 0.01259(12) Uani 1 1 d . . . . .
S1B S 0.14045(15) 0.32686(7) 0.62072(8) 0.0186(3) Uani 1 1 d . . . . .
S2B S 0.04150(14) 0.19030(7) 0.39093(7) 0.0158(3) Uani 1 1 d . . . . .
N1B N 0.0378(5) 0.1616(3) 0.5552(3) 0.0204(12) Uani 1 1 d . . . . .
N2B N 0.1894(5) 0.1364(3) 0.5262(3) 0.0194(12) Uani 1 1 d . . . . .
N3B N -0.0640(5) 0.3384(2) 0.4541(3) 0.0185(12) Uani 1 1 d . . . . .
N4B N 0.1035(5) 0.3835(2) 0.4752(3) 0.0201(13) Uani 1 1 d . . . . .
C1B C 0.0606(6) 0.3939(3) 0.6377(3) 0.0215(15) Uani 1 1 d . . . . .
C2B C -0.0551(6) 0.3868(4) 0.6104(3) 0.0265(16) Uani 1 1 d . . . . .
H2B H -0.0956 0.3445 0.5830 0.032 Uiso 1 1 calc R . . . .
C3B C -0.1125(7) 0.4415(4) 0.6228(4) 0.0291(17) Uani 1 1 d . . . . .
H3B H -0.1918 0.4371 0.6039 0.035 Uiso 1 1 calc R . . . .
C4B C -0.0511(8) 0.5027(4) 0.6636(4) 0.0345(19) Uani 1 1 d . . . . .
H4B H -0.0895 0.5403 0.6720 0.041 Uiso 1 1 calc R . . . .
C5B C 0.0630(8) 0.5105(4) 0.6918(4) 0.041(2) Uani 1 1 d . . . . .
H5B H 0.1028 0.5529 0.7197 0.049 Uiso 1 1 calc R . . . .
C6B C 0.1203(8) 0.4559(3) 0.6795(4) 0.0345(19) Uani 1 1 d . . . . .
H6B H 0.1994 0.4608 0.6992 0.041 Uiso 1 1 calc R . . . .
C7B C 0.1071(6) 0.2855(3) 0.6707(3) 0.0240(15) Uani 1 1 d . . . . .
H7BA H 0.1605 0.2530 0.6714 0.029 Uiso 1 1 calc R . . . .
H7BB H 0.1223 0.3184 0.7179 0.029 Uiso 1 1 calc R . . . .
C8B C -0.0106(7) 0.2508(3) 0.6486(3) 0.0276(16) Uani 1 1 d . . . . .
H8BA H -0.0636 0.2840 0.6546 0.033 Uiso 1 1 calc R . . . .
H8BB H -0.0137 0.2294 0.6790 0.033 Uiso 1 1 calc R . . . .
C9B C -0.0512(6) 0.1995(3) 0.5753(3) 0.0205(14) Uani 1 1 d . . . . .
H9BA H -0.1148 0.1697 0.5703 0.025 Uiso 1 1 calc R . . . .
H9BB H -0.0789 0.2215 0.5447 0.025 Uiso 1 1 calc R . . . .
C10B C 0.1159(6) 0.1807(3) 0.5319(3) 0.0186(14) Uani 1 1 d . . . . .
C11B C 0.0596(7) 0.1039(3) 0.5611(4) 0.0278(17) Uani 1 1 d . . . . .
H11B H 0.0164 0.0801 0.5752 0.033 Uiso 1 1 calc R . . . .
C12B C 0.1547(7) 0.0873(3) 0.5430(4) 0.0304(18) Uani 1 1 d . . . . .
H12B H 0.1907 0.0499 0.5418 0.037 Uiso 1 1 calc R . . . .
C13B C 0.2998(6) 0.1364(3) 0.5104(3) 0.0218(15) Uani 1 1 d . . . . .
C14B C 0.3249(7) 0.1973(3) 0.5005(4) 0.0296(17) Uani 1 1 d . . . . .
H14A H 0.2654 0.1983 0.4622 0.044 Uiso 1 1 calc GR . . . .
H14B H 0.3974 0.1968 0.4912 0.044 Uiso 1 1 calc GR . . . .
H14C H 0.3279 0.2360 0.5417 0.044 Uiso 1 1 calc GR . . . .
C15B C 0.3922(7) 0.1370(4) 0.5720(4) 0.040(2) Uani 1 1 d . . . . .
H15A H 0.3944 0.1768 0.6121 0.061 Uiso 1 1 calc GR . . . .
H15B H 0.4652 0.1359 0.5631 0.061 Uiso 1 1 calc GR . . . .
H15C H 0.3759 0.0987 0.5800 0.061 Uiso 1 1 calc GR . . . .
C16B C 0.2942(8) 0.0759(3) 0.4466(4) 0.0342(19) Uani 1 1 d . . . . .
H16A H 0.2747 0.0369 0.4526 0.051 Uiso 1 1 calc GR . . . .
H16B H 0.3676 0.0741 0.4381 0.051 Uiso 1 1 calc GR . . . .
H16C H 0.2368 0.0779 0.4080 0.051 Uiso 1 1 calc GR . . . .
C17B C -0.0245(6) 0.1114(3) 0.3710(3) 0.0179(14) Uani 1 1 d . . . . .
C18B C -0.1064(6) 0.1013(3) 0.3975(4) 0.0244(16) Uani 1 1 d . . . . .
H18B H -0.1300 0.1370 0.4293 0.029 Uiso 1 1 calc R . . . .
C19B C -0.1542(7) 0.0376(3) 0.3766(3) 0.0283(16) Uani 1 1 d . . . . .
H19B H -0.2121 0.0297 0.3937 0.034 Uiso 1 1 calc R . . . .
C20B C -0.1178(7) -0.0140(3) 0.3312(4) 0.034(2) Uani 1 1 d . . . . .
H20B H -0.1501 -0.0574 0.3177 0.041 Uiso 1 1 calc R . . . .
C21B C -0.0361(8) -0.0032(3) 0.3059(4) 0.0353(19) Uani 1 1 d . . . . .
H21B H -0.0116 -0.0391 0.2749 0.042 Uiso 1 1 calc R . . . .
C22B C 0.0117(7) 0.0594(3) 0.3247(3) 0.0258(16) Uani 1 1 d . . . . .
H22B H 0.0682 0.0669 0.3064 0.031 Uiso 1 1 calc R . . . .
C23B C -0.0673(6) 0.2204(3) 0.3408(3) 0.0184(14) Uani 1 1 d . . . . .
H23A H -0.0327 0.2600 0.3407 0.022 Uiso 1 1 calc R . . . .
H23B H -0.0906 0.1870 0.2934 0.022 Uiso 1 1 calc R . . . .
C24B C -0.1738(6) 0.2371(3) 0.3629(3) 0.0221(15) Uani 1 1 d . . . . .
H24A H -0.2232 0.2542 0.3323 0.027 Uiso 1 1 calc R . . . .
H24B H -0.2148 0.1964 0.3569 0.027 Uiso 1 1 calc R . . . .
C25B C -0.1539(6) 0.2868(3) 0.4359(3) 0.0205(15) Uani 1 1 d . . . . .
H25A H -0.2241 0.3061 0.4409 0.025 Uiso 1 1 calc R . . . .
H25B H -0.1332 0.2646 0.4668 0.025 Uiso 1 1 calc R . . . .
C26B C 0.0467(6) 0.3335(3) 0.4779(3) 0.0174(14) Uani 1 1 d . . . . .
C27B C -0.0780(6) 0.3908(3) 0.4376(4) 0.0243(16) Uani 1 1 d . . . . .
H27B H -0.1473 0.4045 0.4205 0.029 Uiso 1 1 calc R . . . .
C28B C 0.0250(7) 0.4188(3) 0.4503(4) 0.0294(18) Uani 1 1 d . . . . .
H28B H 0.0423 0.4564 0.4436 0.035 Uiso 1 1 calc R . . . .
C29B C 0.2277(7) 0.3964(3) 0.4886(3) 0.0282(17) Uani 1 1 d D . . . .
C30B C 0.253(2) 0.4517(9) 0.4709(15) 0.044(6) Uani 0.514(16) 1 d D U P A 1
H30A H 0.2122 0.4410 0.4234 0.067 Uiso 0.514(16) 1 calc GR . P A 1
H30B H 0.3343 0.4584 0.4776 0.067 Uiso 0.514(16) 1 calc GR . P A 1
H30C H 0.2300 0.4917 0.5002 0.067 Uiso 0.514(16) 1 calc GR . P A 1
C30C C 0.256(3) 0.4267(12) 0.4453(12) 0.046(6) Uani 0.486(16) 1 d D U P A 2
H30D H 0.2244 0.3972 0.3974 0.069 Uiso 0.486(16) 1 calc GR . P A 2
H30E H 0.3385 0.4344 0.4562 0.069 Uiso 0.486(16) 1 calc GR . P A 2
H30F H 0.2253 0.4683 0.4542 0.069 Uiso 0.486(16) 1 calc GR . P A 2
C31B C 0.2963(17) 0.4019(15) 0.5572(8) 0.066(6) Uani 0.514(16) 1 d D U P A 1
H31A H 0.2737 0.4371 0.5924 0.099 Uiso 0.514(16) 1 calc GR . P A 1
H31B H 0.3763 0.4115 0.5630 0.099 Uiso 0.514(16) 1 calc GR . P A 1
H31C H 0.2836 0.3606 0.5608 0.099 Uiso 0.514(16) 1 calc GR . P A 1
C31C C 0.2706(18) 0.4458(11) 0.5623(6) 0.063(6) Uani 0.486(16) 1 d D U P A 2
H31D H 0.2223 0.4807 0.5702 0.094 Uiso 0.486(16) 1 calc GR . P A 2
H31E H 0.3479 0.4644 0.5719 0.094 Uiso 0.486(16) 1 calc GR . P A 2
H31F H 0.2692 0.4240 0.5921 0.094 Uiso 0.486(16) 1 calc GR . P A 2
C32B C 0.2546(13) 0.3360(7) 0.4351(10) 0.053(5) Uani 0.514(16) 1 d D U P A 1
H32A H 0.2318 0.2970 0.4402 0.080 Uiso 0.514(16) 1 calc GR . P A 1
H32B H 0.3356 0.3397 0.4409 0.080 Uiso 0.514(16) 1 calc GR . P A 1
H32C H 0.2135 0.3326 0.3898 0.080 Uiso 0.514(16) 1 calc GR . P A 1
C32C C 0.2895(14) 0.3397(8) 0.4915(13) 0.053(5) Uani 0.486(16) 1 d D U P A 2
H32D H 0.2588 0.3201 0.5163 0.080 Uiso 0.486(16) 1 calc GR . P A 2
H32E H 0.3697 0.3551 0.5149 0.080 Uiso 0.486(16) 1 calc GR . P A 2
H32F H 0.2801 0.3070 0.4454 0.080 Uiso 0.486(16) 1 calc GR . P A 2
Pd1 Pd 0.74897(4) 0.58717(2) 0.83715(2) 0.01230(11) Uani 1 1 d . . . . .
S1 S 0.68499(15) 0.51637(7) 0.72305(7) 0.0180(3) Uani 1 1 d . . . . .
S2 S 0.81354(14) 0.66047(7) 0.95047(7) 0.0178(3) Uani 1 1 d . . . . .
N1 N 0.6400(5) 0.6813(3) 0.7876(3) 0.0185(12) Uani 1 1 d . . . . .
N2 N 0.8174(5) 0.7095(3) 0.8129(3) 0.0192(12) Uani 1 1 d . . . . .
N3 N 0.6599(5) 0.5065(3) 0.8943(3) 0.0195(12) Uani 1 1 d . . . . .
N4 N 0.7975(5) 0.4586(2) 0.8615(3) 0.0183(12) Uani 1 1 d . . . . .
C1 C 0.5877(6) 0.4501(3) 0.7088(3) 0.0212(15) Uani 1 1 d . . . . .
C2 C 0.5042(6) 0.4588(3) 0.7404(3) 0.0228(15) Uani 1 1 d . . . . .
H2 H 0.4960 0.5011 0.7706 0.027 Uiso 1 1 calc R . . . .
C3 C 0.4314(6) 0.4041(3) 0.7273(4) 0.0277(16) Uani 1 1 d . . . . .
H3 H 0.3731 0.4089 0.7481 0.033 Uiso 1 1 calc R . . . .
C4 C 0.4465(7) 0.3433(4) 0.6834(4) 0.0286(17) Uani 1 1 d . . . . .
H4 H 0.3982 0.3062 0.6749 0.034 Uiso 1 1 calc R . . . .
C5 C 0.5280(7) 0.3348(4) 0.6522(4) 0.0323(18) Uani 1 1 d . . . . .
H5 H 0.5357 0.2923 0.6220 0.039 Uiso 1 1 calc R . . . .
C6 C 0.6009(6) 0.3891(3) 0.6647(4) 0.0260(16) Uani 1 1 d . . . . .
H6 H 0.6583 0.3838 0.6432 0.031 Uiso 1 1 calc R . . . .
C7 C 0.6001(6) 0.5559(3) 0.6731(3) 0.0217(15) Uani 1 1 d . . . . .
H7A H 0.6512 0.5888 0.6717 0.026 Uiso 1 1 calc R . . . .
H7B H 0.5687 0.5226 0.6261 0.026 Uiso 1 1 calc R . . . .
C8 C 0.5032(6) 0.5896(3) 0.6955(3) 0.0266(16) Uani 1 1 d . . . . .
H8A H 0.4456 0.5558 0.6899 0.032 Uiso 1 1 calc R . . . .
H8B H 0.4686 0.6103 0.6648 0.032 Uiso 1 1 calc R . . . .
C9 C 0.5335(6) 0.6412(3) 0.7683(3) 0.0227(15) Uani 1 1 d . . . . .
H9A H 0.4730 0.6696 0.7731 0.027 Uiso 1 1 calc R . . . .
H9B H 0.5387 0.6195 0.7994 0.027 Uiso 1 1 calc R . . . .
C10 C 0.7412(6) 0.6639(3) 0.8090(3) 0.0178(14) Uani 1 1 d . . . . .
C11 C 0.6501(7) 0.7390(3) 0.7793(4) 0.0268(17) Uani 1 1 d . . . . .
H11 H 0.5909 0.7616 0.7653 0.032 Uiso 1 1 calc R . . . .
C12 C 0.7615(6) 0.7560(3) 0.7953(4) 0.0253(16) Uani 1 1 d . . . . .
H12 H 0.7958 0.7934 0.7946 0.030 Uiso 1 1 calc R . . . .
C13 C 0.9420(6) 0.7103(3) 0.8240(3) 0.0227(15) Uani 1 1 d . . . . .
C14 C 0.9824(6) 0.6514(3) 0.8351(4) 0.0243(15) Uani 1 1 d . . . . .
H14D H 0.9685 0.6522 0.8762 0.036 Uiso 1 1 calc GR . . . .
H14E H 1.0632 0.6521 0.8402 0.036 Uiso 1 1 calc GR . . . .
H14F H 0.9416 0.6116 0.7961 0.036 Uiso 1 1 calc GR . . . .
C15 C 0.9653(7) 0.7103(4) 0.7610(4) 0.0326(18) Uani 1 1 d . . . . .
H15D H 0.9210 0.6724 0.7209 0.049 Uiso 1 1 calc GR . . . .
H15E H 1.0456 0.7080 0.7654 0.049 Uiso 1 1 calc GR . . . .
H15F H 0.9444 0.7504 0.7561 0.049 Uiso 1 1 calc GR . . . .
C16 C 1.0020(7) 0.7721(3) 0.8859(4) 0.0292(17) Uani 1 1 d . . . . .
H16D H 0.9759 0.8105 0.8787 0.044 Uiso 1 1 calc GR . . . .
H16E H 1.0834 0.7736 0.8930 0.044 Uiso 1 1 calc GR . . . .
H16F H 0.9851 0.7720 0.9260 0.044 Uiso 1 1 calc GR . . . .
C17 C 0.7470(6) 0.7329(3) 0.9643(3) 0.0194(14) Uani 1 1 d . . . . .
C18 C 0.6303(6) 0.7321(3) 0.9407(3) 0.0244(15) Uani 1 1 d . . . . .
H18 H 0.5825 0.6918 0.9167 0.029 Uiso 1 1 calc R . . . .
C19 C 0.5846(7) 0.7904(4) 0.9525(3) 0.0292(17) Uani 1 1 d . . . . .
H19 H 0.5056 0.7902 0.9362 0.035 Uiso 1 1 calc R . . . .
C20 C 0.6547(7) 0.8489(3) 0.9880(3) 0.0309(18) Uani 1 1 d . . . . .
H20 H 0.6230 0.8887 0.9967 0.037 Uiso 1 1 calc R . . . .
C21 C 0.7680(7) 0.8505(4) 1.0109(4) 0.0325(18) Uani 1 1 d . . . . .
H21 H 0.8149 0.8911 1.0345 0.039 Uiso 1 1 calc R . . . .
C22 C 0.8154(7) 0.7922(3) 0.9995(4) 0.0296(17) Uani 1 1 d . . . . .
H22 H 0.8946 0.7932 1.0158 0.036 Uiso 1 1 calc R . . . .
C23 C 0.7719(7) 0.6290(3) 1.0057(3) 0.0251(16) Uani 1 1 d . . . . .
H23C H 0.8134 0.5914 1.0053 0.030 Uiso 1 1 calc R . . . .
H23D H 0.7975 0.6633 1.0526 0.030 Uiso 1 1 calc R . . . .
C24 C 0.6473(7) 0.6072(3) 0.9893(3) 0.0251(15) Uani 1 1 d . . . . .
H24C H 0.6073 0.6464 0.9983 0.030 Uiso 1 1 calc R . . . .
H24D H 0.6387 0.5881 1.0207 0.030 Uiso 1 1 calc R . . . .
C25 C 0.5898(6) 0.5578(3) 0.9168(4) 0.0256(16) Uani 1 1 d . . . . .
H25C H 0.5168 0.5381 0.9145 0.031 Uiso 1 1 calc R . . . .
H25D H 0.5746 0.5805 0.8862 0.031 Uiso 1 1 calc R . . . .
C26 C 0.7425(6) 0.5117(3) 0.8669(3) 0.0201(15) Uani 1 1 d . . . . .
C27 C 0.6616(7) 0.4502(3) 0.9040(4) 0.0264(16) Uani 1 1 d . . . . .
H27 H 0.6123 0.4355 0.9224 0.032 Uiso 1 1 calc R . . . .
C28 C 0.7436(6) 0.4198(3) 0.8833(4) 0.0231(16) Uani 1 1 d . . . . .
H28 H 0.7628 0.3789 0.8831 0.028 Uiso 1 1 calc R . . . .
C29 C 0.9023(6) 0.4418(3) 0.8415(3) 0.0231(15) Uani 1 1 d . . . . .
C30 C 0.9812(8) 0.4230(5) 0.8943(5) 0.048(2) Uani 1 1 d . . . . .
H30G H 0.9950 0.4587 0.9393 0.072 Uiso 1 1 calc GR . . . .
H30H H 1.0527 0.4148 0.8839 0.072 Uiso 1 1 calc GR . . . .
H30I H 0.9467 0.3835 0.8936 0.072 Uiso 1 1 calc GR . . . .
C31 C 0.8732(8) 0.3848(4) 0.7723(4) 0.041(2) Uani 1 1 d . . . . .
H31G H 0.8364 0.3472 0.7740 0.062 Uiso 1 1 calc GR . . . .
H31H H 0.9423 0.3733 0.7597 0.062 Uiso 1 1 calc GR . . . .
H31I H 0.8222 0.3971 0.7387 0.062 Uiso 1 1 calc GR . . . .
C32 C 0.9596(6) 0.4994(4) 0.8393(4) 0.0329(18) Uani 1 1 d . . . . .
H32G H 0.9105 0.5106 0.8042 0.049 Uiso 1 1 calc GR . . . .
H32H H 1.0305 0.4885 0.8289 0.049 Uiso 1 1 calc GR . . . .
H32I H 0.9752 0.5367 0.8834 0.049 Uiso 1 1 calc GR . . . .
Pd1A Pd 0.42722(4) 0.90895(2) 0.16540(2) 0.01278(12) Uani 1 1 d . . . . .
S1A S 0.48978(14) 0.97706(7) 0.28033(7) 0.0170(3) Uani 1 1 d . . . . .
S2A S 0.37456(15) 0.83999(7) 0.05084(7) 0.0182(3) Uani 1 1 d . . . . .
N1A N 0.3280(5) 0.8267(2) 0.2158(3) 0.0165(12) Uani 1 1 d . . . . .
N2A N 0.4748(5) 0.7821(2) 0.1929(3) 0.0166(12) Uani 1 1 d . . . . .
N3A N 0.3230(5) 1.0037(2) 0.1149(3) 0.0177(12) Uani 1 1 d . . . . .
N4A N 0.5009(5) 1.0331(3) 0.1468(3) 0.0220(13) Uani 1 1 d . . . . .
C1A C 0.4419(6) 1.0556(3) 0.3011(3) 0.0193(14) Uani 1 1 d . . . . .
C2A C 0.3331(6) 1.0645(3) 0.2730(3) 0.0237(16) Uani 1 1 d . . . . .
H2A H 0.2797 1.0281 0.2407 0.028 Uiso 1 1 calc R . . . .
C3A C 0.3024(8) 1.1275(3) 0.2925(3) 0.0302(17) Uani 1 1 d . . . . .
H3A H 0.2278 1.1340 0.2734 0.036 Uiso 1 1 calc R . . . .
C4A C 0.3804(8) 1.1805(3) 0.3395(4) 0.035(2) Uani 1 1 d . . . . .
H4A H 0.3595 1.2233 0.3526 0.042 Uiso 1 1 calc R . . . .
C5A C 0.4901(8) 1.1706(3) 0.3679(4) 0.0336(19) Uani 1 1 d . . . . .
H5A H 0.5436 1.2069 0.4002 0.040 Uiso 1 1 calc R . . . .
C6A C 0.5212(7) 1.1078(3) 0.3489(3) 0.0261(16) Uani 1 1 d . . . . .
H6A H 0.5953 1.1009 0.3684 0.031 Uiso 1 1 calc R . . . .
C7A C 0.4302(6) 0.9446(3) 0.3294(3) 0.0179(14) Uani 1 1 d . . . . .
H7AA H 0.4655 0.9051 0.3288 0.021 Uiso 1 1 calc R . . . .
H7AB H 0.4528 0.9773 0.3771 0.021 Uiso 1 1 calc R . . . .
C8A C 0.3024(6) 0.9268(3) 0.3067(3) 0.0204(14) Uani 1 1 d . . . . .
H8AA H 0.2828 0.9099 0.3374 0.024 Uiso 1 1 calc R . . . .
H8AB H 0.2665 0.9671 0.3118 0.024 Uiso 1 1 calc R . . . .
C9A C 0.2529(6) 0.8764(3) 0.2339(3) 0.0187(14) Uani 1 1 d . . . . .
H9AA H 0.1791 0.8552 0.2288 0.022 Uiso 1 1 calc R . . . .
H9AB H 0.2405 0.8984 0.2028 0.022 Uiso 1 1 calc R . . . .
C10A C 0.4155(6) 0.8326(3) 0.1929(3) 0.0169(14) Uani 1 1 d . . . . .
C11A C 0.3318(6) 0.7725(3) 0.2305(3) 0.0204(14) Uani 1 1 d . . . . .
H11A H 0.2801 0.7576 0.2474 0.025 Uiso 1 1 calc R . . . .
C12A C 0.4216(6) 0.7453(3) 0.2165(4) 0.0268(16) Uani 1 1 d . . . . .
H12A H 0.4456 0.7072 0.2217 0.032 Uiso 1 1 calc R . . . .
C13A C 0.5919(6) 0.7742(3) 0.1858(3) 0.0199(14) Uani 1 1 d . . . . .
C14A C 0.6037(7) 0.7882(4) 0.1278(4) 0.0335(18) Uani 1 1 d . . . . .
H14G H 0.5474 0.7590 0.0859 0.050 Uiso 1 1 calc GR . . . .
H14H H 0.6792 0.7812 0.1232 0.050 Uiso 1 1 calc GR . . . .
H14I H 0.5920 0.8336 0.1366 0.050 Uiso 1 1 calc GR . . . .
C15A C 0.6750(7) 0.8213(4) 0.2520(4) 0.039(2) Uani 1 1 d . . . . .
H15G H 0.6572 0.8659 0.2615 0.059 Uiso 1 1 calc GR . . . .
H15H H 0.7516 0.8183 0.2481 0.059 Uiso 1 1 calc GR . . . .
H15I H 0.6698 0.8099 0.2889 0.059 Uiso 1 1 calc GR . . . .
C16A C 0.6134(7) 0.7039(4) 0.1721(5) 0.0367(19) Uani 1 1 d . . . . .
H16G H 0.6136 0.6955 0.2117 0.055 Uiso 1 1 calc GR . . . .
H16H H 0.6865 0.6971 0.1636 0.055 Uiso 1 1 calc GR . . . .
H16I H 0.5539 0.6740 0.1324 0.055 Uiso 1 1 calc GR . . . .
C17A C 0.2821(6) 0.7704(3) 0.0330(3) 0.0191(14) Uani 1 1 d . . . . .
C18A C 0.1909(7) 0.7751(3) 0.0581(3) 0.0270(16) Uani 1 1 d . . . . .
H18A H 0.1733 0.8166 0.0847 0.032 Uiso 1 1 calc R . . . .
C19A C 0.1257(7) 0.7184(4) 0.0438(4) 0.0334(19) Uani 1 1 d . . . . .
H19A H 0.0626 0.7209 0.0604 0.040 Uiso 1 1 calc R . . . .
C20A C 0.1517(8) 0.6583(4) 0.0057(4) 0.043(2) Uani 1 1 d . . . . .
H20A H 0.1067 0.6197 -0.0033 0.051 Uiso 1 1 calc R . . . .
C21A C 0.2420(8) 0.6534(4) -0.0195(4) 0.042(2) Uani 1 1 d . . . . .
H21A H 0.2592 0.6117 -0.0458 0.050 Uiso 1 1 calc R . . . .
C22A C 0.3086(7) 0.7102(3) -0.0063(4) 0.0307(17) Uani 1 1 d . . . . .
H22A H 0.3707 0.7075 -0.0238 0.037 Uiso 1 1 calc R . . . .
C23A C 0.2927(6) 0.8798(3) -0.0004(3) 0.0229(15) Uani 1 1 d . . . . .
H23E H 0.3449 0.9137 0.0006 0.028 Uiso 1 1 calc R . . . .
H23F H 0.2655 0.8467 -0.0479 0.028 Uiso 1 1 calc R . . . .
C24A C 0.1928(6) 0.9114(3) 0.0182(3) 0.0239(16) Uani 1 1 d . . . . .
H24E H 0.1343 0.8766 0.0096 0.029 Uiso 1 1 calc R . . . .
H24F H 0.1612 0.9326 -0.0126 0.029 Uiso 1 1 calc R . . . .
C25A C 0.2152(6) 0.9620(3) 0.0911(3) 0.0219(14) Uani 1 1 d . . . . .
H25E H 0.1533 0.9896 0.0938 0.026 Uiso 1 1 calc R . . . .
H25F H 0.2165 0.9394 0.1210 0.026 Uiso 1 1 calc R . . . .
C26A C 0.4236(6) 0.9856(3) 0.1391(3) 0.0205(14) Uani 1 1 d . . . . .
C27A C 0.3370(7) 1.0627(3) 0.1102(4) 0.0247(16) Uani 1 1 d . . . . .
H27A H 0.2794 1.0859 0.0957 0.030 Uiso 1 1 calc R . . . .
C28A C 0.4481(7) 1.0803(3) 0.1303(3) 0.0251(16) Uani 1 1 d . . . . .
H28A H 0.4842 1.1188 0.1328 0.030 Uiso 1 1 calc R . . . .
C29A C 0.6272(6) 1.0337(3) 0.1623(3) 0.0216(15) Uani 1 1 d . . . . .
C30A C 0.6598(7) 1.0448(4) 0.1060(4) 0.0305(17) Uani 1 1 d . . . . .
H30J H 0.6136 1.0128 0.0616 0.046 Uiso 1 1 calc GR . . . .
H30K H 0.7394 1.0397 0.1105 0.046 Uiso 1 1 calc GR . . . .
H30L H 0.6471 1.0890 0.1098 0.046 Uiso 1 1 calc GR . . . .
C31A C 0.6827(7) 1.0893(3) 0.2304(3) 0.0291(17) Uani 1 1 d . . . . .
H31J H 0.6561 1.1302 0.2301 0.044 Uiso 1 1 calc GR . . . .
H31K H 0.7645 1.0929 0.2392 0.044 Uiso 1 1 calc GR . . . .
H31L H 0.6634 1.0810 0.2661 0.044 Uiso 1 1 calc GR . . . .
C32A C 0.6627(6) 0.9699(3) 0.1630(4) 0.0256(15) Uani 1 1 d . . . . .
H32J H 0.6451 0.9637 0.2001 0.038 Uiso 1 1 calc GR . . . .
H32K H 0.7439 0.9705 0.1694 0.038 Uiso 1 1 calc GR . . . .
H32L H 0.6223 0.9339 0.1197 0.038 Uiso 1 1 calc GR . . . .
F17 F 0.7867(4) 0.0670(2) 0.5386(3) 0.0525(14) Uani 1 1 d D . . . .
F18 F 0.6984(5) 0.1308(2) 0.4884(3) 0.0658(18) Uani 1 1 d D . . . .
F19 F 0.6498(7) 0.0232(3) 0.4486(3) 0.036(3) Uani 0.606(14) 1 d D U P B 1
F19A F 0.5774(9) 0.0529(8) 0.4734(8) 0.069(6) Uani 0.394(14) 1 d D U P B 2
F20 F 0.6090(9) 0.0784(9) 0.5435(7) 0.089(5) Uani 0.606(14) 1 d D U P B 1
F20A F 0.6671(14) 0.1290(8) 0.5693(5) 0.065(6) Uani 0.394(14) 1 d D U P B 2
B5 B 0.6843(5) 0.0818(3) 0.5096(3) 0.050(3) Uani 1 1 d D . . . .
F21 F 0.5940(7) 0.3242(2) 0.4812(4) 0.082(2) Uani 1 1 d D . . . .
F22 F 0.598(2) 0.4271(5) 0.5383(6) 0.087(6) Uani 0.71(3) 1 d D U P C 1
F22A F 0.545(3) 0.4318(13) 0.5163(16) 0.064(10) Uani 0.29(3) 1 d D U P C 2
F23 F 0.6739(4) 0.3965(3) 0.4533(3) 0.0507(14) Uani 1 1 d D . . . .
F24 F 0.4891(7) 0.3879(14) 0.4326(10) 0.146(9) Uani 0.71(3) 1 d D U P C 1
F24A F 0.4975(15) 0.3443(10) 0.4177(7) 0.045(8) Uani 0.29(3) 1 d D U P C 2
B6 B 0.5872(5) 0.3815(3) 0.4736(3) 0.035(2) Uani 1 1 d D . . . .
F13 F -0.0703(5) 0.0294(3) 0.1027(3) 0.0690(17) Uani 1 1 d . . . . .
F14 F -0.0254(8) 0.1148(3) 0.2057(3) 0.105(3) Uani 1 1 d . . . . .
F15 F 0.0910(5) 0.0943(2) 0.1410(3) 0.0520(14) Uani 1 1 d . . . . .
F16 F 0.0672(4) 0.0261(2) 0.1895(2) 0.0361(10) Uani 1 1 d . . . . .
B4 B 0.0146(9) 0.0679(5) 0.1604(5) 0.035(2) Uani 1 1 d . . . . .
F5 F 0.2426(4) 0.4874(3) 0.9282(2) 0.0516(13) Uani 1 1 d . . . . .
F6 F 0.2118(4) 0.4087(2) 0.8227(3) 0.0541(14) Uani 1 1 d . . . . .
F7 F 0.3893(4) 0.4488(2) 0.8894(3) 0.0402(11) Uani 1 1 d . . . . .
F8 F 0.2761(6) 0.5105(3) 0.8462(3) 0.0763(19) Uani 1 1 d . . . . .
B2 B 0.2791(8) 0.4632(4) 0.8719(4) 0.0272(18) Uani 1 1 d . . . . .
F1 F 0.2548(5) 0.6910(2) 0.7513(2) 0.0499(13) Uani 1 1 d . . . . .
F2 F 0.2169(4) 0.7924(2) 0.8080(3) 0.0496(13) Uani 1 1 d . . . . .
F3 F 0.3957(4) 0.7748(2) 0.8076(2) 0.0359(11) Uani 1 1 d . . . . .
F4 F 0.3105(5) 0.7363(3) 0.8650(3) 0.0617(16) Uani 1 1 d . . . . .
B1 B 0.2953(8) 0.7488(4) 0.8085(4) 0.0271(19) Uani 1 1 d . . . . .
F9 F 0.9293(6) 0.7754(5) 0.1282(3) 0.104(3) Uani 1 1 d . . . . .
F10 F 1.0662(4) 0.7565(3) 0.2039(3) 0.0525(14) Uani 1 1 d . . . . .
F11 F 0.8844(4) 0.7349(3) 0.1942(3) 0.0524(14) Uani 1 1 d . . . . .
F12 F 0.9661(6) 0.8362(3) 0.2388(4) 0.103(3) Uani 1 1 d . . . . .
B3 B 0.9612(8) 0.7761(4) 0.1904(4) 0.0262(19) Uani 1 1 d . . . . .
O1 O 0.7248(6) 0.2696(3) 0.5601(4) 0.063(2) Uani 1 1 d . . . . .
H1A H 0.7028 0.2280 0.5438 0.095 Uiso 1 1 d G . . . .
H1B H 0.7683 0.2764 0.5384 0.095 Uiso 1 1 d G . . . .
O3 O 0.3919(9) 0.6183(6) 0.8567(8) 0.045(4) Uani 0.62(3) 1 d . U P D 1
H3C H 0.3474 0.6442 0.8453 0.068 Uiso 0.62(3) 1 d G . P D 1
H3D H 0.3532 0.5810 0.8447 0.068 Uiso 0.62(3) 1 d G . P D 1
O2 O 0.0311(4) 0.8899(3) 0.1216(3) 0.0349(13) Uani 1 1 d . . . . .
H2C H 0.0210 0.8834 0.1554 0.052 Uiso 1 1 d G . . . .
H2D H -0.0322 0.8964 0.0983 0.052 Uiso 1 1 d G . . . .
O3A O 0.340(2) 0.5775(15) 0.791(2) 0.093(17) Uani 0.38(3) 1 d . U P D 2
H3AA H 0.3514 0.6189 0.8176 0.139 Uiso 0.38(3) 1 d G . P D 2
H3AB H 0.2881 0.5704 0.7536 0.139 Uiso 0.38(3) 1 d G . P D 2

loop_
_atom_site_aniso_label
_atom_site_aniso_U_11
_atom_site_aniso_U_22
_atom_site_aniso_U_33
_atom_site_aniso_U_23
_atom_site_aniso_U_13
_atom_site_aniso_U_12
Pd1B 0.0180(3) 0.0086(2) 0.0112(2) 0.00508(17) 0.00292(19) 0.00214(19)
S1B 0.0233(9) 0.0147(7) 0.0144(7) 0.0050(6) 0.0020(7) 0.0023(7)
S2B 0.0228(9) 0.0116(7) 0.0131(7) 0.0051(6) 0.0054(7) 0.0027(6)
N1B 0.033(3) 0.013(3) 0.014(3) 0.005(2) 0.006(3) 0.003(2)
N2B 0.031(3) 0.015(3) 0.016(3) 0.012(2) 0.006(3) 0.009(2)
N3B 0.029(3) 0.011(3) 0.014(3) 0.005(2) 0.005(2) 0.002(2)
N4B 0.030(3) 0.008(2) 0.021(3) 0.007(2) 0.004(3) 0.004(2)
C1B 0.040(4) 0.013(3) 0.016(3) 0.007(3) 0.012(3) 0.013(3)
C2B 0.030(4) 0.029(4) 0.019(3) 0.008(3) 0.008(3) 0.006(3)
C3B 0.042(5) 0.029(4) 0.021(4) 0.012(3) 0.013(3) 0.023(4)
C4B 0.057(6) 0.025(4) 0.019(4) 0.008(3) 0.009(4) 0.016(4)
C5B 0.060(6) 0.014(4) 0.038(5) 0.001(3) 0.013(4) -0.001(4)
C6B 0.048(5) 0.020(4) 0.024(4) 0.003(3) 0.002(4) 0.000(3)
C7B 0.032(4) 0.026(4) 0.019(3) 0.013(3) 0.009(3) 0.006(3)
C8B 0.041(5) 0.026(4) 0.022(4) 0.013(3) 0.014(4) 0.009(4)
C9B 0.023(4) 0.017(3) 0.027(4) 0.014(3) 0.010(3) 0.005(3)
C10B 0.022(4) 0.015(3) 0.013(3) 0.002(2) 0.001(3) 0.004(3)
C11B 0.038(5) 0.019(4) 0.030(4) 0.018(3) 0.005(3) 0.004(3)
C12B 0.047(5) 0.017(4) 0.036(4) 0.019(3) 0.013(4) 0.009(3)
C13B 0.019(4) 0.028(4) 0.021(4) 0.011(3) 0.007(3) 0.011(3)
C14B 0.028(4) 0.028(4) 0.028(4) 0.006(3) 0.009(3) 0.007(3)
C15B 0.039(5) 0.061(6) 0.027(4) 0.025(4) 0.009(4) 0.020(4)
C16B 0.050(5) 0.023(4) 0.032(4) 0.009(3) 0.019(4) 0.014(4)
C17B 0.022(4) 0.013(3) 0.019(3) 0.011(3) 0.001(3) -0.001(3)
C18B 0.033(4) 0.017(3) 0.024(4) 0.012(3) 0.004(3) 0.001(3)
C19B 0.032(4) 0.022(3) 0.023(4) 0.012(3) -0.008(3) -0.011(3)
C20B 0.046(5) 0.017(4) 0.030(4) 0.013(3) -0.008(4) -0.015(3)
C21B 0.057(6) 0.010(3) 0.030(4) 0.003(3) 0.007(4) 0.002(3)
C22B 0.036(4) 0.016(3) 0.023(4) 0.008(3) 0.006(3) 0.004(3)
C23B 0.029(4) 0.014(3) 0.011(3) 0.008(3) 0.001(3) -0.002(3)
C24B 0.025(4) 0.020(3) 0.021(3) 0.010(3) 0.002(3) 0.004(3)
C25B 0.018(4) 0.018(3) 0.026(4) 0.010(3) 0.006(3) 0.005(3)
C26B 0.021(4) 0.012(3) 0.016(3) 0.003(3) 0.004(3) 0.006(3)
C27B 0.032(4) 0.014(3) 0.036(4) 0.017(3) 0.012(3) 0.010(3)
C28B 0.044(5) 0.017(4) 0.037(4) 0.018(3) 0.016(4) 0.013(3)
C29B 0.031(4) 0.022(4) 0.035(4) 0.018(3) 0.005(4) 0.001(3)
C30B 0.029(8) 0.045(12) 0.092(17) 0.053(12) 0.031(12) 0.015(10)
C30C 0.024(8) 0.053(12) 0.067(13) 0.035(11) 0.008(10) -0.003(11)
C31B 0.037(10) 0.119(15) 0.052(9) 0.061(10) -0.009(8) -0.010(10)
C31C 0.024(10) 0.128(18) 0.041(10) 0.049(12) -0.005(8) -0.021(11)
C32B 0.010(7) 0.041(9) 0.090(12) 0.009(9) 0.015(8) -0.003(6)
C32C 0.017(8) 0.064(10) 0.082(12) 0.037(9) 0.011(8) 0.004(7)
Pd1 0.0170(2) 0.00805(19) 0.0116(2) 0.00543(15) 0.0017(2) -0.00013(19)
S1 0.0230(9) 0.0144(7) 0.0138(7) 0.0053(6) 0.0022(7) -0.0025(6)
S2 0.0221(9) 0.0150(7) 0.0147(7) 0.0064(6) 0.0026(7) 0.0013(7)
N1 0.023(3) 0.015(3) 0.021(3) 0.012(2) 0.005(2) 0.004(2)
N2 0.027(3) 0.011(3) 0.018(3) 0.006(2) 0.004(2) -0.005(2)
N3 0.028(3) 0.012(3) 0.019(3) 0.006(2) 0.009(2) -0.003(2)
N4 0.026(3) 0.010(2) 0.021(3) 0.008(2) 0.008(2) 0.004(2)
C1 0.027(4) 0.014(3) 0.014(3) 0.005(3) -0.006(3) -0.009(3)
C2 0.029(4) 0.021(3) 0.015(3) 0.007(3) 0.000(3) -0.004(3)
C3 0.030(4) 0.027(4) 0.030(4) 0.018(3) 0.005(3) 0.000(3)
C4 0.033(4) 0.023(4) 0.027(4) 0.012(3) 0.000(3) -0.009(3)
C5 0.037(5) 0.017(4) 0.034(4) 0.005(3) 0.006(4) -0.004(3)
C6 0.031(4) 0.022(4) 0.023(4) 0.007(3) 0.008(3) -0.002(3)
C7 0.032(4) 0.022(3) 0.008(3) 0.007(3) 0.000(3) -0.006(3)
C8 0.023(4) 0.030(4) 0.026(4) 0.017(3) -0.002(3) -0.004(3)
C9 0.021(4) 0.024(3) 0.027(4) 0.015(3) 0.007(3) 0.004(3)
C10 0.026(4) 0.014(3) 0.015(3) 0.008(2) 0.008(3) 0.001(3)
C11 0.032(4) 0.016(3) 0.039(4) 0.019(3) 0.009(3) 0.005(3)
C12 0.036(4) 0.014(3) 0.028(4) 0.011(3) 0.010(3) 0.000(3)
C13 0.031(4) 0.020(3) 0.020(4) 0.010(3) 0.009(3) -0.006(3)
C14 0.016(4) 0.021(4) 0.032(4) 0.008(3) 0.005(3) -0.003(3)
C15 0.032(4) 0.046(5) 0.021(4) 0.015(3) 0.007(3) -0.005(4)
C16 0.032(4) 0.024(4) 0.024(4) 0.009(3) -0.002(3) -0.004(3)
C17 0.030(4) 0.015(3) 0.012(3) 0.005(3) 0.007(3) 0.002(3)
C18 0.025(4) 0.024(3) 0.021(3) 0.007(3) 0.005(3) -0.001(3)
C19 0.040(5) 0.032(4) 0.020(4) 0.015(3) 0.008(3) 0.012(3)
C20 0.055(5) 0.017(3) 0.018(3) 0.006(3) 0.009(4) 0.011(4)
C21 0.049(5) 0.018(4) 0.025(4) 0.005(3) 0.008(4) -0.001(3)
C22 0.035(4) 0.022(4) 0.029(4) 0.009(3) 0.009(3) -0.006(3)
C23 0.038(4) 0.023(4) 0.018(3) 0.011(3) 0.011(3) 0.007(3)
C24 0.037(4) 0.022(3) 0.025(4) 0.013(3) 0.017(3) 0.005(3)
C25 0.033(4) 0.023(4) 0.030(4) 0.015(3) 0.016(3) 0.007(3)
C26 0.025(4) 0.017(3) 0.013(3) 0.006(3) -0.002(3) -0.001(3)
C27 0.035(4) 0.017(3) 0.033(4) 0.014(3) 0.014(3) -0.002(3)
C28 0.032(4) 0.016(3) 0.030(4) 0.018(3) 0.009(3) -0.002(3)
C29 0.030(4) 0.016(3) 0.022(4) 0.009(3) 0.005(3) 0.009(3)
C30 0.036(5) 0.074(7) 0.052(6) 0.044(5) 0.014(4) 0.018(5)
C31 0.046(5) 0.036(5) 0.035(5) 0.004(4) 0.017(4) 0.003(4)
C32 0.020(4) 0.035(4) 0.051(5) 0.025(4) 0.011(4) 0.007(3)
Pd1A 0.0188(3) 0.0085(2) 0.0102(2) 0.00447(17) 0.0021(2) -0.0017(2)
S1A 0.0239(9) 0.0123(7) 0.0128(7) 0.0045(6) 0.0036(7) -0.0003(6)
S2A 0.0255(9) 0.0147(7) 0.0131(7) 0.0049(6) 0.0051(7) -0.0008(7)
N1A 0.018(3) 0.011(3) 0.016(3) 0.004(2) 0.001(2) -0.003(2)
N2A 0.023(3) 0.012(3) 0.020(3) 0.010(2) 0.007(2) 0.005(2)
N3A 0.028(3) 0.010(3) 0.016(3) 0.008(2) 0.003(2) -0.003(2)
N4A 0.035(4) 0.014(3) 0.018(3) 0.007(2) 0.008(3) -0.001(3)
C1A 0.030(4) 0.016(3) 0.014(3) 0.009(3) 0.006(3) 0.001(3)
C2A 0.033(4) 0.020(3) 0.015(3) 0.006(3) 0.004(3) -0.002(3)
C3A 0.050(5) 0.027(4) 0.024(4) 0.016(3) 0.019(4) 0.018(4)
C4A 0.076(7) 0.011(3) 0.022(4) 0.007(3) 0.019(4) 0.005(4)
C5A 0.061(6) 0.017(3) 0.019(4) 0.003(3) 0.014(4) -0.003(4)
C6A 0.039(5) 0.016(3) 0.019(3) 0.004(3) 0.007(3) -0.002(3)
C7A 0.025(4) 0.019(3) 0.013(3) 0.009(3) 0.008(3) 0.007(3)
C8A 0.028(4) 0.018(3) 0.018(3) 0.010(3) 0.008(3) 0.004(3)
C9A 0.023(4) 0.016(3) 0.022(3) 0.010(3) 0.012(3) 0.004(3)
C10A 0.030(4) 0.011(3) 0.008(3) 0.005(2) 0.002(3) -0.001(3)
C11A 0.024(4) 0.014(3) 0.024(4) 0.011(3) 0.003(3) -0.002(3)
C12A 0.033(4) 0.015(3) 0.032(4) 0.012(3) 0.005(3) 0.001(3)
C13A 0.019(4) 0.015(3) 0.027(4) 0.009(3) 0.009(3) 0.007(3)
C14A 0.035(5) 0.036(4) 0.042(5) 0.024(4) 0.018(4) 0.010(4)
C15A 0.023(4) 0.052(5) 0.023(4) 0.001(4) 0.000(3) -0.002(4)
C16A 0.038(5) 0.029(4) 0.059(5) 0.027(4) 0.026(4) 0.014(4)
C17A 0.031(4) 0.007(3) 0.011(3) -0.001(2) 0.002(3) -0.005(3)
C18A 0.035(4) 0.023(3) 0.019(3) 0.011(3) -0.002(3) -0.010(3)
C19A 0.045(5) 0.032(4) 0.017(4) 0.013(3) -0.007(3) -0.020(4)
C20A 0.067(7) 0.026(4) 0.019(4) 0.009(3) -0.011(4) -0.023(4)
C21A 0.066(6) 0.012(4) 0.034(5) 0.004(3) 0.003(4) -0.004(4)
C22A 0.044(5) 0.018(3) 0.025(4) 0.007(3) 0.006(3) 0.002(3)
C23A 0.036(4) 0.017(3) 0.015(3) 0.006(3) 0.006(3) -0.005(3)
C24A 0.029(4) 0.017(3) 0.026(4) 0.012(3) 0.003(3) -0.002(3)
C25A 0.020(4) 0.021(3) 0.025(4) 0.013(3) 0.002(3) 0.004(3)
C26A 0.029(4) 0.011(3) 0.015(3) 0.002(3) 0.002(3) -0.004(3)
C27A 0.035(4) 0.016(3) 0.025(4) 0.012(3) 0.006(3) 0.006(3)
C28A 0.036(5) 0.017(3) 0.023(4) 0.012(3) 0.005(3) -0.006(3)
C29A 0.025(4) 0.021(3) 0.020(3) 0.010(3) 0.006(3) -0.001(3)
C30A 0.041(5) 0.029(4) 0.024(4) 0.012(3) 0.011(3) 0.000(3)
C31A 0.032(4) 0.027(4) 0.021(4) 0.009(3) 0.000(3) -0.011(3)
C32A 0.022(4) 0.027(4) 0.027(4) 0.012(3) 0.004(3) -0.005(3)
F17 0.044(3) 0.034(3) 0.087(4) 0.038(3) 0.012(3) 0.005(2)
F18 0.066(4) 0.034(3) 0.063(4) 0.015(3) -0.027(3) -0.001(3)
F19 0.041(5) 0.032(4) 0.025(4) 0.010(3) -0.005(3) -0.017(3)
F19A 0.044(10) 0.071(10) 0.077(12) 0.021(9) 0.008(8) -0.017(8)
F20 0.053(8) 0.179(16) 0.075(9) 0.075(10) 0.045(7) 0.049(9)
F20A 0.039(10) 0.127(16) 0.053(10) 0.057(11) 0.020(8) 0.039(10)
B5 0.034(6) 0.083(9) 0.036(6) 0.031(6) 0.003(5) 0.001(6)
F21 0.115(6) 0.035(3) 0.108(5) 0.030(3) 0.049(5) 0.017(4)
F22 0.19(2) 0.025(5) 0.076(7) 0.011(5) 0.090(10) 0.020(8)
F22A 0.058(17) 0.044(14) 0.11(3) 0.036(16) 0.059(17) 0.032(11)
F23 0.049(3) 0.054(3) 0.066(4) 0.034(3) 0.028(3) 0.022(3)
F24 0.037(6) 0.36(3) 0.190(16) 0.247(19) 0.051(8) 0.082(10)
F24A 0.065(15) 0.033(12) 0.012(9) -0.007(8) -0.003(8) -0.031(9)
B6 0.038(6) 0.037(5) 0.037(5) 0.021(4) 0.012(4) 0.016(4)
F13 0.050(4) 0.092(5) 0.067(4) 0.050(4) -0.006(3) -0.004(3)
F14 0.202(9) 0.093(5) 0.075(4) 0.055(4) 0.092(5) 0.112(6)
F15 0.056(3) 0.035(3) 0.084(4) 0.040(3) 0.027(3) 0.011(2)
F16 0.049(3) 0.031(2) 0.033(2) 0.016(2) 0.015(2) 0.012(2)
B4 0.047(6) 0.031(5) 0.024(5) 0.008(4) 0.012(4) 0.017(4)
F5 0.051(3) 0.060(3) 0.034(3) 0.009(2) 0.016(2) 0.018(3)
F6 0.043(3) 0.032(3) 0.052(3) -0.007(2) -0.003(2) -0.001(2)
F7 0.029(3) 0.034(3) 0.056(3) 0.020(2) 0.010(2) -0.001(2)
F8 0.099(5) 0.055(3) 0.095(5) 0.058(3) 0.018(4) 0.009(4)
B2 0.034(5) 0.021(4) 0.023(4) 0.006(3) 0.006(4) 0.000(4)
F1 0.063(4) 0.030(2) 0.039(3) 0.001(2) 0.009(3) -0.003(2)
F2 0.041(3) 0.034(3) 0.076(4) 0.022(3) 0.022(3) 0.009(2)
F3 0.027(2) 0.033(2) 0.056(3) 0.026(2) 0.014(2) 0.0019(19)
F4 0.075(4) 0.076(4) 0.044(3) 0.041(3) 0.008(3) -0.008(3)
B1 0.035(5) 0.028(4) 0.028(4) 0.019(4) 0.013(4) 0.003(4)
F9 0.072(5) 0.202(8) 0.057(4) 0.089(5) -0.007(3) -0.029(5)
F10 0.025(3) 0.053(3) 0.088(4) 0.043(3) 0.010(3) -0.002(2)
F11 0.034(3) 0.068(4) 0.072(4) 0.045(3) 0.016(3) -0.005(2)
F12 0.073(5) 0.030(3) 0.148(7) -0.008(4) 0.012(5) 0.003(3)
B3 0.035(5) 0.025(4) 0.024(4) 0.018(4) 0.005(4) -0.001(4)
O1 0.040(4) 0.039(4) 0.092(6) 0.015(4) 0.011(4) 0.004(3)
O3 0.029(6) 0.043(7) 0.086(11) 0.045(8) 0.023(7) 0.015(5)
O2 0.027(3) 0.032(3) 0.034(3) 0.009(3) -0.003(2) -0.005(2)
O3A 0.043(14) 0.09(2) 0.21(5) 0.11(3) 0.07(2) 0.031(15)

loop_
_atom_type_symbol
_atom_type_description
_atom_type_scat_dispersion_real
_atom_type_scat_dispersion_imag
_atom_type_scat_source
C C 0.0181 0.0091 'International Tables Vol C Tables 4.2.6.8 and 6.1.1.4'
H H 0.0000 0.0000 'International Tables Vol C Tables 4.2.6.8 and 6.1.1.4'
B B 0.0090 0.0039 'International Tables Vol C Tables 4.2.6.8 and 6.1.1.4'
F F 0.0727 0.0534 'International Tables Vol C Tables 4.2.6.8 and 6.1.1.4'
N N 0.0311 0.0180 'International Tables Vol C Tables 4.2.6.8 and 6.1.1.4'
O O 0.0492 0.0322 'International Tables Vol C Tables 4.2.6.8 and 6.1.1.4'
Pd Pd 0.1215 3.9337 'International Tables Vol C Tables 4.2.6.8 and 6.1.1.4'
S S 0.3331 0.5567 'International Tables Vol C Tables 4.2.6.8 and 6.1.1.4'

loop_
_geom_angle_atom_site_label_1
_geom_angle_atom_site_label_2
_geom_angle_atom_site_label_3
_geom_angle
S1B Pd1B S2B 178.42(6)
C10B Pd1B S1B 88.41(17)
C10B Pd1B S2B 91.78(17)
C26B Pd1B S1B 92.84(18)
C26B Pd1B S2B 87.10(18)
C26B Pd1B C10B 175.1(3)
C1B S1B Pd1B 111.6(2)
C1B S1B C7B 103.2(3)
C7B S1B Pd1B 111.5(2)
C17B S2B Pd1B 112.8(2)
C17B S2B C23B 102.0(3)
C23B S2B Pd1B 111.4(2)
C10B N1B C9B 124.4(5)
C10B N1B C11B 110.3(6)
C11B N1B C9B 125.2(6)
C10B N2B C12B 109.9(6)
C10B N2B C13B 129.9(6)
C12B N2B C13B 120.0(6)
C26B N3B C25B 123.1(5)
C26B N3B C27B 111.3(6)
C27B N3B C25B 124.4(6)
C26B N4B C28B 108.4(6)
C26B N4B C29B 127.5(5)
C28B N4B C29B 123.7(5)
C2B C1B S1B 122.8(5)
C2B C1B C6B 120.2(7)
C6B C1B S1B 117.0(6)
C1B C2B H2B 119.9
C1B C2B C3B 120.3(7)
C3B C2B H2B 119.9
C2B C3B H3B 120.8
C4B C3B C2B 118.5(8)
C4B C3B H3B 120.8
C3B C4B H4B 119.0
C5B C4B C3B 122.0(7)
C5B C4B H4B 119.0
C4B C5B H5B 120.2
C4B C5B C6B 119.5(8)
C6B C5B H5B 120.2
C1B C6B H6B 120.2
C5B C6B C1B 119.5(8)
C5B C6B H6B 120.2
S1B C7B H7BA 107.7
S1B C7B H7BB 107.7
H7BA C7B H7BB 107.1
C8B C7B S1B 118.4(5)
C8B C7B H7BA 107.7
C8B C7B H7BB 107.7
C7B C8B H8BA 108.4
C7B C8B H8BB 108.4
C7B C8B C9B 115.4(6)
H8BA C8B H8BB 107.5
C9B C8B H8BA 108.4
C9B C8B H8BB 108.4
N1B C9B C8B 112.1(6)
N1B C9B H9BA 109.2
N1B C9B H9BB 109.2
C8B C9B H9BA 109.2
C8B C9B H9BB 109.2
H9BA C9B H9BB 107.9
N1B C10B Pd1B 117.5(5)
N2B C10B Pd1B 136.1(5)
N2B C10B N1B 106.1(5)
N1B C11B H11B 126.5
C12B C11B N1B 107.1(7)
C12B C11B H11B 126.5
N2B C12B H12B 126.7
C11B C12B N2B 106.6(6)
C11B C12B H12B 126.7
N2B C13B C14B 110.7(5)
N2B C13B C15B 107.2(6)
N2B C13B C16B 109.2(6)
C14B C13B C15B 108.4(6)
C14B C13B C16B 109.9(6)
C16B C13B C15B 111.4(6)
C13B C14B H14A 109.5
C13B C14B H14B 109.5
C13B C14B H14C 109.5
H14A C14B H14B 109.5
H14A C14B H14C 109.5
H14B C14B H14C 109.5
C13B C15B H15A 109.5
C13B C15B H15B 109.5
C13B C15B H15C 109.5
H15A C15B H15B 109.5
H15A C15B H15C 109.5
H15B C15B H15C 109.5
C13B C16B H16A 109.5
C13B C16B H16B 109.5
C13B C16B H16C 109.5
H16A C16B H16B 109.5
H16A C16B H16C 109.5
H16B C16B H16C 109.5
C18B C17B S2B 123.6(5)
C18B C17B C22B 121.4(6)
C22B C17B S2B 115.0(5)
C17B C18B H18B 120.8
C17B C18B C19B 118.5(7)
C19B C18B H18B 120.8
C18B C19B H19B 119.9
C20B C19B C18B 120.3(8)
C20B C19B H19B 119.9
C19B C20B H20B 119.8
C21B C20B C19B 120.4(7)
C21B C20B H20B 119.8
C20B C21B H21B 119.6
C20B C21B C22B 120.8(7)
C22B C21B H21B 119.6
C17B C22B H22B 120.7
C21B C22B C17B 118.7(7)
C21B C22B H22B 120.7
S2B C23B H23A 107.9
S2B C23B H23B 107.9
H23A C23B H23B 107.2
C24B C23B S2B 117.6(4)
C24B C23B H23A 107.9
C24B C23B H23B 107.9
C23B C24B H24A 108.4
C23B C24B H24B 108.4
H24A C24B H24B 107.5
C25B C24B C23B 115.4(6)
C25B C24B H24A 108.4
C25B C24B H24B 108.4
N3B C25B C24B 110.5(5)
N3B C25B H25A 109.6
N3B C25B H25B 109.6
C24B C25B H25A 109.6
C24B C25B H25B 109.6
H25A C25B H25B 108.1
N3B C26B Pd1B 118.4(5)
N3B C26B N4B 105.5(5)
N4B C26B Pd1B 136.1(5)
N3B C27B H27B 126.8
C28B C27B N3B 106.3(6)
C28B C27B H27B 126.8
N4B C28B H28B 125.8
C27B C28B N4B 108.4(6)
C27B C28B H28B 125.8
N4B C29B C30B 109.9(12)
N4B C29B C30C 112.7(13)
N4B C29B C31B 113.8(10)
N4B C29B C31C 104.7(9)
N4B C29B C32B 103.8(7)
N4B C29B C32C 113.4(9)
C30B C29B C32B 104.7(13)
C30C C29B C31C 108.0(13)
C30C C29B C32C 115.5(14)
C31B C29B C30B 115.5(16)
C31B C29B C32B 108.0(14)
C32C C29B C31C 101.1(14)
C29B C30B H30A 109.5
C29B C30B H30B 109.5
C29B C30B H30C 109.5
H30A C30B H30B 109.5
H30A C30B H30C 109.5
H30B C30B H30C 109.5
C29B C30C H30D 109.5
C29B C30C H30E 109.5
C29B C30C H30F 109.5
H30D C30C H30E 109.5
H30D C30C H30F 109.5
H30E C30C H30F 109.5
C29B C31B H31A 109.5
C29B C31B H31B 109.5
C29B C31B H31C 109.5
H31A C31B H31B 109.5
H31A C31B H31C 109.5
H31B C31B H31C 109.5
C29B C31C H31D 109.5
C29B C31C H31E 109.5
C29B C31C H31F 109.5
H31D C31C H31E 109.5
H31D C31C H31F 109.5
H31E C31C H31F 109.5
C29B C32B H32A 109.5
C29B C32B H32B 109.5
C29B C32B H32C 109.5
H32A C32B H32B 109.5
H32A C32B H32C 109.5
H32B C32B H32C 109.5
C29B C32C H32D 109.5
C29B C32C H32E 109.5
C29B C32C H32F 109.5
H32D C32C H32E 109.5
H32D C32C H32F 109.5
H32E C32C H32F 109.5
S1 Pd1 S2 178.37(6)
C10 Pd1 S1 88.62(17)
C10 Pd1 S2 89.77(17)
C10 Pd1 C26 174.7(3)
C26 Pd1 S1 92.11(18)
C26 Pd1 S2 89.52(18)
C1 S1 Pd1 111.4(2)
C1 S1 C7 102.5(3)
C7 S1 Pd1 111.1(2)
C17 S2 Pd1 110.7(2)
C17 S2 C23 102.9(3)
C23 S2 Pd1 111.8(2)
C10 N1 C9 124.3(5)
C10 N1 C11 111.1(6)
C11 N1 C9 124.3(6)
C10 N2 C12 109.4(6)
C10 N2 C13 129.8(5)
C12 N2 C13 120.3(5)
C26 N3 C25 123.8(5)
C26 N3 C27 110.0(6)
C27 N3 C25 125.9(6)
C26 N4 C28 108.4(6)
C26 N4 C29 129.8(6)
C28 N4 C29 121.6(5)
C2 C1 S1 122.5(5)
C6 C1 S1 116.2(6)
C6 C1 C2 121.3(6)
C1 C2 H2 120.4
C1 C2 C3 119.2(6)
C3 C2 H2 120.4
C2 C3 H3 120.7
C4 C3 C2 118.6(7)
C4 C3 H3 120.7
C3 C4 H4 118.8
C5 C4 C3 122.3(7)
C5 C4 H4 118.8
C4 C5 H5 120.2
C4 C5 C6 119.6(7)
C6 C5 H5 120.2
C1 C6 C5 119.0(7)
C1 C6 H6 120.5
C5 C6 H6 120.5
S1 C7 H7A 107.7
S1 C7 H7B 107.7
H7A C7 H7B 107.1
C8 C7 S1 118.4(5)
C8 C7 H7A 107.7
C8 C7 H7B 107.7
C7 C8 H8A 108.3
C7 C8 H8B 108.3
C7 C8 C9 115.9(6)
H8A C8 H8B 107.4
C9 C8 H8A 108.3
C9 C8 H8B 108.3
N1 C9 C8 112.0(6)
N1 C9 H9A 109.2
N1 C9 H9B 109.2
C8 C9 H9A 109.2
C8 C9 H9B 109.2
H9A C9 H9B 107.9
N1 C10 Pd1 118.2(5)
N1 C10 N2 105.9(5)
N2 C10 Pd1 135.4(5)
N1 C11 H11 127.3
C12 C11 N1 105.5(6)
C12 C11 H11 127.3
N2 C12 H12 125.9
C11 C12 N2 108.1(6)
C11 C12 H12 125.9
N2 C13 C14 111.0(5)
N2 C13 C15 107.4(6)
N2 C13 C16 108.8(6)
C14 C13 C15 109.9(6)
C14 C13 C16 109.4(6)
C15 C13 C16 110.2(6)
C13 C14 H14D 109.5
C13 C14 H14E 109.5
C13 C14 H14F 109.5
H14D C14 H14E 109.5
H14D C14 H14F 109.5
H14E C14 H14F 109.5
C13 C15 H15D 109.5
C13 C15 H15E 109.5
C13 C15 H15F 109.5
H15D C15 H15E 109.5
H15D C15 H15F 109.5
H15E C15 H15F 109.5
C13 C16 H16D 109.5
C13 C16 H16E 109.5
C13 C16 H16F 109.5
H16D C16 H16E 109.5
H16D C16 H16F 109.5
H16E C16 H16F 109.5
C18 C17 S2 123.1(5)
C22 C17 S2 117.6(6)
C22 C17 C18 119.3(6)
C17 C18 H18 120.1
C19 C18 C17 119.9(7)
C19 C18 H18 120.1
C18 C19 H19 120.2
C20 C19 C18 119.6(7)
C20 C19 H19 120.2
C19 C20 H20 119.3
C21 C20 C19 121.4(7)
C21 C20 H20 119.3
C20 C21 H21 120.1
C20 C21 C22 119.8(7)
C22 C21 H21 120.1
C17 C22 C21 120.1(7)
C17 C22 H22 120.0
C21 C22 H22 120.0
S2 C23 H23C 107.9
S2 C23 H23D 107.9
H23C C23 H23D 107.2
C24 C23 S2 117.6(5)
C24 C23 H23C 107.9
C24 C23 H23D 107.9
C23 C24 H24C 108.3
C23 C24 H24D 108.3
C23 C24 C25 115.8(6)
H24C C24 H24D 107.4
C25 C24 H24C 108.3
C25 C24 H24D 108.3
N3 C25 C24 111.1(6)
N3 C25 H25C 109.4
N3 C25 H25D 109.4
C24 C25 H25C 109.4
C24 C25 H25D 109.4
H25C C25 H25D 108.0
N3 C26 Pd1 118.4(5)
N4 C26 Pd1 135.5(5)
N4 C26 N3 105.8(6)
N3 C27 H27 126.0
C28 C27 N3 108.0(6)
C28 C27 H27 126.0
N4 C28 H28 126.1
C27 C28 N4 107.8(6)
C27 C28 H28 126.1
N4 C29 C30 108.2(6)
N4 C29 C31 109.7(6)
N4 C29 C32 110.5(5)
C31 C29 C30 109.9(7)
C32 C29 C30 109.0(7)
C32 C29 C31 109.6(6)
C29 C30 H30G 109.5
C29 C30 H30H 109.5
C29 C30 H30I 109.5
H30G C30 H30H 109.5
H30G C30 H30I 109.5
H30H C30 H30I 109.5
C29 C31 H31G 109.5
C29 C31 H31H 109.5
C29 C31 H31I 109.5
H31G C31 H31H 109.5
H31G C31 H31I 109.5
H31H C31 H31I 109.5
C29 C32 H32G 109.5
C29 C32 H32H 109.5
C29 C32 H32I 109.5
H32G C32 H32H 109.5
H32G C32 H32I 109.5
H32H C32 H32I 109.5
S2A Pd1A S1A 176.96(6)
C10A Pd1A S1A 87.39(17)
C10A Pd1A S2A 92.49(17)
C26A Pd1A S1A 92.23(18)
C26A Pd1A S2A 88.18(18)
C26A Pd1A C10A 174.5(3)
C1A S1A Pd1A 113.7(2)
C1A S1A C7A 102.2(3)
C7A S1A Pd1A 111.0(2)
C17A S2A Pd1A 111.0(2)
C17A S2A C23A 104.4(3)
C23A S2A Pd1A 111.2(2)
C10A N1A C9A 124.7(5)
C10A N1A C11A 110.0(6)
C11A N1A C9A 124.4(5)
C10A N2A C12A 108.1(6)
C10A N2A C13A 127.2(5)
C12A N2A C13A 123.2(5)
C26A N3A C25A 123.2(5)
C26A N3A C27A 111.1(6)
C27A N3A C25A 125.5(6)
C26A N4A C28A 110.4(6)
C26A N4A C29A 127.9(6)
C28A N4A C29A 121.3(6)
C2A C1A S1A 123.0(5)
C2A C1A C6A 121.6(6)
C6A C1A S1A 115.4(5)
C1A C2A H2A 120.3
C1A C2A C3A 119.3(7)
C3A C2A H2A 120.3
C2A C3A H3A 119.9
C4A C3A C2A 120.2(8)
C4A C3A H3A 119.9
C3A C4A H4A 120.1
C3A C4A C5A 119.8(7)
C5A C4A H4A 120.1
C4A C5A H5A 119.8
C6A C5A C4A 120.3(7)
C6A C5A H5A 119.8
C1A C6A C5A 118.8(7)
C1A C6A H6A 120.6
C5A C6A H6A 120.6
S1A C7A H7AA 107.9
S1A C7A H7AB 107.9
H7AA C7A H7AB 107.2
C8A C7A S1A 117.5(4)
C8A C7A H7AA 107.9
C8A C7A H7AB 107.9
C7A C8A H8AA 108.5
C7A C8A H8AB 108.5
H8AA C8A H8AB 107.5
C9A C8A C7A 115.0(6)
C9A C8A H8AA 108.5
C9A C8A H8AB 108.5
N1A C9A C8A 111.0(5)
N1A C9A H9AA 109.4
N1A C9A H9AB 109.4
C8A C9A H9AA 109.4
C8A C9A H9AB 109.4
H9AA C9A H9AB 108.0
N1A C10A Pd1A 117.6(5)
N1A C10A N2A 106.5(5)
N2A C10A Pd1A 135.9(5)
N1A C11A H11A 126.7
C12A C11A N1A 106.7(6)
C12A C11A H11A 126.7
N2A C12A H12A 125.7
C11A C12A N2A 108.6(6)
C11A C12A H12A 125.7
N2A C13A C15A 107.8(6)
N2A C13A C16A 108.6(5)
C14A C13A N2A 111.1(6)
C14A C13A C15A 110.3(6)
C14A C13A C16A 108.7(6)
C15A C13A C16A 110.4(6)
C13A C14A H14G 109.5
C13A C14A H14H 109.5
C13A C14A H14I 109.5
H14G C14A H14H 109.5
H14G C14A H14I 109.5
H14H C14A H14I 109.5
C13A C15A H15G 109.5
C13A C15A H15H 109.5
C13A C15A H15I 109.5
H15G C15A H15H 109.5
H15G C15A H15I 109.5
H15H C15A H15I 109.5
C13A C16A H16G 109.5
C13A C16A H16H 109.5
C13A C16A H16I 109.5
H16G C16A H16H 109.5
H16G C16A H16I 109.5
H16H C16A H16I 109.5
C18A C17A S2A 122.6(5)
C18A C17A C22A 121.3(6)
C22A C17A S2A 116.1(6)
C17A C18A H18A 120.6
C19A C18A C17A 118.8(7)
C19A C18A H18A 120.6
C18A C19A H19A 119.7
C20A C19A C18A 120.5(8)
C20A C19A H19A 119.7
C19A C20A H20A 119.6
C21A C20A C19A 120.8(7)
C21A C20A H20A 119.6
C20A C21A H21A 120.1
C20A C21A C22A 119.7(8)
C22A C21A H21A 120.1
C17A C22A C21A 118.8(8)
C17A C22A H22A 120.6
C21A C22A H22A 120.6
S2A C23A H23E 107.6
S2A C23A H23F 107.6
H23E C23A H23F 107.1
C24A C23A S2A 118.7(5)
C24A C23A H23E 107.6
C24A C23A H23F 107.6
C23A C24A H24E 108.2
C23A C24A H24F 108.2
C23A C24A C25A 116.3(6)
H24E C24A H24F 107.4
C25A C24A H24E 108.2
C25A C24A H24F 108.2
N3A C25A C24A 111.6(6)
N3A C25A H25E 109.3
N3A C25A H25F 109.3
C24A C25A H25E 109.3
C24A C25A H25F 109.3
H25E C25A H25F 108.0
N3A C26A Pd1A 119.3(5)
N3A C26A N4A 104.3(5)
N4A C26A Pd1A 135.8(5)
N3A C27A H27A 127.1
C28A C27A N3A 105.9(6)
C28A C27A H27A 127.1
N4A C28A H28A 125.9
C27A C28A N4A 108.2(6)
C27A C28A H28A 125.9
N4A C29A C30A 106.7(6)
N4A C29A C31A 108.7(6)
C31A C29A C30A 110.2(6)
C32A C29A N4A 111.5(5)
C32A C29A C30A 109.4(6)
C32A C29A C31A 110.3(6)
C29A C30A H30J 109.5
C29A C30A H30K 109.5
C29A C30A H30L 109.5
H30J C30A H30K 109.5
H30J C30A H30L 109.5
H30K C30A H30L 109.5
C29A C31A H31J 109.5
C29A C31A H31K 109.5
C29A C31A H31L 109.5
H31J C31A H31K 109.5
H31J C31A H31L 109.5
H31K C31A H31L 109.5
C29A C32A H32J 109.5
C29A C32A H32K 109.5
C29A C32A H32L 109.5
H32J C32A H32K 109.5
H32J C32A H32L 109.5
H32K C32A H32L 109.5
F17 B5 F18 110.6(5)
F17 B5 F19 98.5(6)
F17 B5 F20 110.1(7)
F17 B5 F20A 98.3(7)
F18 B5 F19 104.8(5)
F18 B5 F20A 89.5(9)
F19A B5 F17 140.2(9)
F19A B5 F18 104.0(8)
F19A B5 F20A 101.0(10)
F20 B5 F18 125.6(9)
F20 B5 F19 103.2(9)
F21 B6 F22 103.0(8)
F21 B6 F22A 119.3(17)
F21 B6 F23 112.4(6)
F21 B6 F24A 82.1(12)
F22A B6 F24A 107.4(16)
F23 B6 F22 108.5(10)
F23 B6 F22A 118.6(17)
F23 B6 F24A 110.4(10)
F24 B6 F21 117.4(12)
F24 B6 F22 106.9(11)
F24 B6 F23 108.1(6)
F13 B4 F16 106.9(7)
F14 B4 F13 112.0(9)
F14 B4 F15 111.4(8)
F14 B4 F16 109.5(7)
F15 B4 F13 107.8(7)
F15 B4 F16 109.0(7)
F5 B2 F7 109.8(6)
F5 B2 F8 108.5(7)
F6 B2 F5 111.5(7)
F6 B2 F7 109.5(6)
F6 B2 F8 108.1(7)
F8 B2 F7 109.5(7)
F1 B1 F2 108.8(7)
F1 B1 F3 109.4(7)
F3 B1 F2 109.4(6)
F4 B1 F1 108.8(6)
F4 B1 F2 109.4(7)
F4 B1 F3 111.0(7)
F9 B3 F10 110.7(8)
F9 B3 F11 108.9(7)
F9 B3 F12 111.7(8)
F11 B3 F10 109.8(6)
F12 B3 F10 107.5(7)
F12 B3 F11 108.3(7)
H1A O1 H1B 109.5
H3C O3 H3D 109.5
H2C O2 H2D 109.5
H3AA O3A H3AB 109.5

loop_
_geom_bond_atom_site_label_1
_geom_bond_atom_site_label_2
_geom_bond_distance
Pd1B S1B 2.3225(15)
Pd1B S2B 2.3267(15)
Pd1B C10B 2.054(6)
Pd1B C26B 2.050(6)
S1B C1B 1.779(6)
S1B C7B 1.841(7)
S2B C17B 1.785(6)
S2B C23B 1.829(7)
N1B C9B 1.459(9)
N1B C10B 1.363(9)
N1B C11B 1.377(9)
N2B C10B 1.346(9)
N2B C12B 1.402(9)
N2B C13B 1.509(9)
N3B C25B 1.461(9)
N3B C26B 1.357(9)
N3B C27B 1.369(8)
N4B C26B 1.358(9)
N4B C28B 1.401(9)
N4B C29B 1.496(10)
C1B C2B 1.384(11)
C1B C6B 1.399(10)
C2B H2B 0.9500
C2B C3B 1.394(10)
C3B H3B 0.9500
C3B C4B 1.391(11)
C4B H4B 0.9500
C4B C5B 1.367(13)
C5B H5B 0.9500
C5B C6B 1.391(11)
C6B H6B 0.9500
C7B H7BA 0.9900
C7B H7BB 0.9900
C7B C8B 1.513(11)
C8B H8BA 0.9900
C8B H8BB 0.9900
C8B C9B 1.530(9)
C9B H9BA 0.9900
C9B H9BB 0.9900
C11B H11B 0.9500
C11B C12B 1.360(11)
C12B H12B 0.9500
C13B C14B 1.517(10)
C13B C15B 1.537(10)
C13B C16B 1.520(10)
C14B H14A 0.9800
C14B H14B 0.9800
C14B H14C 0.9800
C15B H15A 0.9800
C15B H15B 0.9800
C15B H15C 0.9800
C16B H16A 0.9800
C16B H16B 0.9800
C16B H16C 0.9800
C17B C18B 1.372(10)
C17B C22B 1.395(10)
C18B H18B 0.9500
C18B C19B 1.392(9)
C19B H19B 0.9500
C19B C20B 1.383(11)
C20B H20B 0.9500
C20B C21B 1.357(12)
C21B H21B 0.9500
C21B C22B 1.379(10)
C22B H22B 0.9500
C23B H23A 0.9900
C23B H23B 0.9900
C23B C24B 1.536(10)
C24B H24A 0.9900
C24B H24B 0.9900
C24B C25B 1.525(9)
C25B H25A 0.9900
C25B H25B 0.9900
C27B H27B 0.9500
C27B C28B 1.333(11)
C28B H28B 0.9500
C29B C30B 1.506(9)
C29B C30C 1.503(9)
C29B C31B 1.503(9)
C29B C31C 1.525(10)
C29B C32B 1.526(9)
C29B C32C 1.506(9)
C30B H30A 0.9800
C30B H30B 0.9800
C30B H30C 0.9800
C30C H30D 0.9800
C30C H30E 0.9800
C30C H30F 0.9800
C31B H31A 0.9800
C31B H31B 0.9800
C31B H31C 0.9800
C31C H31D 0.9800
C31C H31E 0.9800
C31C H31F 0.9800
C32B H32A 0.9800
C32B H32B 0.9800
C32B H32C 0.9800
C32C H32D 0.9800
C32C H32E 0.9800
C32C H32F 0.9800
Pd1 S1 2.3243(15)
Pd1 S2 2.3261(15)
Pd1 C10 2.058(6)
Pd1 C26 2.067(6)
S1 C1 1.786(7)
S1 C7 1.825(7)
S2 C17 1.783(7)
S2 C23 1.835(7)
N1 C9 1.458(9)
N1 C10 1.338(9)
N1 C11 1.395(8)
N2 C10 1.356(9)
N2 C12 1.385(9)
N2 C13 1.501(9)
N3 C25 1.459(9)
N3 C26 1.360(9)
N3 C27 1.370(8)
N4 C26 1.359(8)
N4 C28 1.403(8)
N4 C29 1.494(9)
C1 C2 1.384(10)
C1 C6 1.381(10)
C2 H2 0.9500
C2 C3 1.408(10)
C3 H3 0.9500
C3 C4 1.382(10)
C4 H4 0.9500
C4 C5 1.357(11)
C5 H5 0.9500
C5 C6 1.406(10)
C6 H6 0.9500
C7 H7A 0.9900
C7 H7B 0.9900
C7 C8 1.520(10)
C8 H8A 0.9900
C8 H8B 0.9900
C8 C9 1.525(9)
C9 H9A 0.9900
C9 H9B 0.9900
C11 H11 0.9500
C11 C12 1.346(11)
C12 H12 0.9500
C13 C14 1.507(9)
C13 C15 1.522(9)
C13 C16 1.525(9)
C14 H14D 0.9800
C14 H14E 0.9800
C14 H14F 0.9800
C15 H15D 0.9800
C15 H15E 0.9800
C15 H15F 0.9800
C16 H16D 0.9800
C16 H16E 0.9800
C16 H16F 0.9800
C17 C18 1.402(10)
C17 C22 1.387(10)
C18 H18 0.9500
C18 C19 1.387(10)
C19 H19 0.9500
C19 C20 1.382(11)
C20 H20 0.9500
C20 C21 1.358(12)
C21 H21 0.9500
C21 C22 1.397(10)
C22 H22 0.9500
C23 H23C 0.9900
C23 H23D 0.9900
C23 C24 1.523(11)
C24 H24C 0.9900
C24 H24D 0.9900
C24 C25 1.526(10)
C25 H25C 0.9900
C25 H25D 0.9900
C27 H27 0.9500
C27 C28 1.317(10)
C28 H28 0.9500
C29 C30 1.523(10)
C29 C31 1.519(10)
C29 C32 1.504(10)
C30 H30G 0.9800
C30 H30H 0.9800
C30 H30I 0.9800
C31 H31G 0.9800
C31 H31H 0.9800
C31 H31I 0.9800
C32 H32G 0.9800
C32 H32H 0.9800
C32 H32I 0.9800
Pd1A S1A 2.3236(15)
Pd1A S2A 2.3208(15)
Pd1A C10A 2.060(6)
Pd1A C26A 2.031(6)
S1A C1A 1.789(7)
S1A C7A 1.841(6)
S2A C17A 1.781(6)
S2A C23A 1.832(7)
N1A C9A 1.463(8)
N1A C10A 1.352(9)
N1A C11A 1.382(8)
N2A C10A 1.356(8)
N2A C12A 1.393(9)
N2A C13A 1.513(8)
N3A C25A 1.473(9)
N3A C26A 1.356(9)
N3A C27A 1.389(8)
N4A C26A 1.362(9)
N4A C28A 1.371(9)
N4A C29A 1.513(9)
C1A C2A 1.382(10)
C1A C6A 1.387(10)
C2A H2A 0.9500
C2A C3A 1.394(9)
C3A H3A 0.9500
C3A C4A 1.385(11)
C4A H4A 0.9500
C4A C5A 1.400(12)
C5A H5A 0.9500
C5A C6A 1.393(10)
C6A H6A 0.9500
C7A H7AA 0.9900
C7A H7AB 0.9900
C7A C8A 1.530(10)
C8A H8AA 0.9900
C8A H8AB 0.9900
C8A C9A 1.524(9)
C9A H9AA 0.9900
C9A H9AB 0.9900
C11A H11A 0.9500
C11A C12A 1.328(10)
C12A H12A 0.9500
C13A C14A 1.500(10)
C13A C15A 1.521(10)
C13A C16A 1.527(9)
C14A H14G 0.9800
C14A H14H 0.9800
C14A H14I 0.9800
C15A H15G 0.9800
C15A H15H 0.9800
C15A H15I 0.9800
C16A H16G 0.9800
C16A H16H 0.9800
C16A H16I 0.9800
C17A C18A 1.387(11)
C17A C22A 1.391(9)
C18A H18A 0.9500
C18A C19A 1.385(10)
C19A H19A 0.9500
C19A C20A 1.379(12)
C20A H20A 0.9500
C20A C21A 1.375(14)
C21A H21A 0.9500
C21A C22A 1.402(11)
C22A H22A 0.9500
C23A H23E 0.9900
C23A H23F 0.9900
C23A C24A 1.510(10)
C24A H24E 0.9900
C24A H24F 0.9900
C24A C25A 1.527(9)
C25A H25E 0.9900
C25A H25F 0.9900
C27A H27A 0.9500
C27A C28A 1.337(11)
C28A H28A 0.9500
C29A C30A 1.540(9)
C29A C31A 1.513(9)
C29A C32A 1.508(9)
C30A H30J 0.9800
C30A H30K 0.9800
C30A H30L 0.9800
C31A H31J 0.9800
C31A H31K 0.9800
C31A H31L 0.9800
C32A H32J 0.9800
C32A H32K 0.9800
C32A H32L 0.9800
F17 B5 1.372(6)
F18 B5 1.392(6)
F19 B5 1.431(6)
F19A B5 1.357(7)
F20 B5 1.379(7)
F20A B5 1.415(7)
F21 B6 1.367(6)
F22 B6 1.377(7)
F22A B6 1.378(8)
F23 B6 1.368(6)
F24 B6 1.362(7)
F24A B6 1.388(7)
F13 B4 1.383(11)
F14 B4 1.349(10)
F15 B4 1.371(11)
F16 B4 1.416(10)
F5 B2 1.370(10)
F6 B2 1.358(9)
F7 B2 1.396(10)
F8 B2 1.395(9)
F1 B1 1.384(10)
F2 B1 1.385(10)
F3 B1 1.385(10)
F4 B1 1.376(9)
F9 B3 1.343(10)
F10 B3 1.373(10)
F11 B3 1.371(10)
F12 B3 1.346(10)
O1 H1A 0.8698
O1 H1B 0.8705
O3 H3C 0.8690
O3 H3D 0.8712
O2 H2C 0.8698
O2 H2D 0.8697
O3A H3AA 0.8702
O3A H3AB 0.8697

loop_
_geom_hbond_atom_site_label_D
_geom_hbond_atom_site_label_H
_geom_hbond_atom_site_label_A
_geom_hbond_distance_DH
_geom_hbond_distance_HA
_geom_hbond_distance_DA
_geom_hbond_angle_DHA
O1 H1A F18 0.87 2.04 2.859(8) 157.8
O3 H3C F4 0.87 2.02 2.798(11) 148.2
O3 H3D F8 0.87 1.87 2.713(12) 163.2

loop_
_geom_torsion_atom_site_label_1
_geom_torsion_atom_site_label_2
_geom_torsion_atom_site_label_3
_geom_torsion_atom_site_label_4
_geom_torsion
Pd1B S1B C1B C2B 46.0(6)
Pd1B S1B C1B C6B -132.5(5)
Pd1B S1B C7B C8B -50.7(6)
Pd1B S2B C17B C18B 43.4(6)
Pd1B S2B C17B C22B -137.8(5)
Pd1B S2B C23B C24B -50.8(5)
S1B C1B C2B C3B -176.8(5)
S1B C1B C6B C5B 176.8(6)
S1B C7B C8B C9B 55.4(8)
S2B C17B C18B C19B 178.1(5)
S2B C17B C22B C21B -179.2(6)
S2B C23B C24B C25B 56.1(7)
N1B C11B C12B N2B 0.1(8)
N3B C27B C28B N4B -0.3(8)
C1B S1B C7B C8B 69.2(6)
C1B C2B C3B C4B -0.6(10)
C2B C1B C6B C5B -1.7(11)
C2B C3B C4B C5B -0.4(11)
C3B C4B C5B C6B 0.4(12)
C4B C5B C6B C1B 0.7(12)
C6B C1B C2B C3B 1.6(10)
C7B S1B C1B C2B -73.8(6)
C7B S1B C1B C6B 107.7(6)
C7B C8B C9B N1B 39.4(8)
C9B N1B C10B Pd1B -12.4(8)
C9B N1B C10B N2B 173.4(6)
C9B N1B C11B C12B -174.5(6)
C10B N1B C9B C8B -84.3(7)
C10B N1B C11B C12B 1.7(8)
C10B N2B C12B C11B -1.8(8)
C10B N2B C13B C14B 0.1(10)
C10B N2B C13B C15B 118.2(7)
C10B N2B C13B C16B -121.0(7)
C11B N1B C9B C8B 91.3(8)
C11B N1B C10B Pd1B 171.4(5)
C11B N1B C10B N2B -2.7(7)
C12B N2B C10B Pd1B -169.8(6)
C12B N2B C10B N1B 2.8(7)
C12B N2B C13B C14B -174.5(6)
C12B N2B C13B C15B -56.5(8)
C12B N2B C13B C16B 64.4(8)
C13B N2B C10B Pd1B 15.2(11)
C13B N2B C10B N1B -172.3(6)
C13B N2B C12B C11B 173.8(6)
C17B S2B C23B C24B 69.7(5)
C17B C18B C19B C20B 1.2(11)
C18B C17B C22B C21B -0.4(11)
C18B C19B C20B C21B -0.8(11)
C19B C20B C21B C22B -0.2(12)
C20B C21B C22B C17B 0.8(11)
C22B C17B C18B C19B -0.6(10)
C23B S2B C17B C18B -76.2(6)
C23B S2B C17B C22B 102.6(5)
C23B C24B C25B N3B 39.3(7)
C25B N3B C26B Pd1B -11.6(8)
C25B N3B C26B N4B 167.4(5)
C25B N3B C27B C28B -167.4(6)
C26B N3B C25B C24B -85.8(7)
C26B N3B C27B C28B 0.8(8)
C26B N4B C28B C27B -0.3(8)
C26B N4B C29B C30B 172.4(12)
C26B N4B C29B C30C 146.3(12)
C26B N4B C29B C31B -56.2(15)
C26B N4B C29B C31C -96.5(12)
C26B N4B C29B C32B 60.8(12)
C26B N4B C29B C32C 12.7(14)
C27B N3B C25B C24B 81.0(8)
C27B N3B C26B Pd1B -180.0(4)
C27B N3B C26B N4B -0.9(7)
C28B N4B C26B Pd1B 179.5(5)
C28B N4B C26B N3B 0.7(7)
C28B N4B C29B C30B -0.3(14)
C28B N4B C29B C30C -26.4(14)
C28B N4B C29B C31B 131.1(14)
C28B N4B C29B C31C 90.7(12)
C28B N4B C29B C32B -111.9(11)
C28B N4B C29B C32C -160.0(12)
C29B N4B C26B Pd1B 5.9(10)
C29B N4B C26B N3B -172.9(6)
C29B N4B C28B C27B 173.7(6)
Pd1 S1 C1 C2 42.4(6)
Pd1 S1 C1 C6 -136.9(5)
Pd1 S1 C7 C8 -51.9(6)
Pd1 S2 C17 C18 48.7(6)
Pd1 S2 C17 C22 -130.5(5)
Pd1 S2 C23 C24 -54.2(6)
S1 C1 C2 C3 -179.2(5)
S1 C1 C6 C5 179.0(6)
S1 C7 C8 C9 55.2(7)
S2 C17 C18 C19 -179.0(5)
S2 C17 C22 C21 179.0(6)
S2 C23 C24 C25 53.3(7)
N1 C11 C12 N2 0.0(8)
N3 C27 C28 N4 1.6(8)
C1 S1 C7 C8 67.2(6)
C1 C2 C3 C4 0.4(10)
C2 C1 C6 C5 -0.3(11)
C2 C3 C4 C5 -0.8(11)
C3 C4 C5 C6 0.5(12)
C4 C5 C6 C1 0.0(11)
C6 C1 C2 C3 0.1(10)
C7 S1 C1 C2 -76.4(6)
C7 S1 C1 C6 104.2(6)
C7 C8 C9 N1 40.3(8)
C9 N1 C10 Pd1 -14.6(8)
C9 N1 C10 N2 172.0(6)
C9 N1 C11 C12 -172.5(6)
C10 N1 C9 C8 -82.5(8)
C10 N1 C11 C12 1.0(8)
C10 N2 C12 C11 -0.9(8)
C10 N2 C13 C14 -3.1(9)
C10 N2 C13 C15 117.1(7)
C10 N2 C13 C16 -123.6(7)
C11 N1 C9 C8 90.1(8)
C11 N1 C10 Pd1 172.0(5)
C11 N1 C10 N2 -1.5(7)
C12 N2 C10 Pd1 -170.3(5)
C12 N2 C10 N1 1.5(7)
C12 N2 C13 C14 -173.8(6)
C12 N2 C13 C15 -53.6(8)
C12 N2 C13 C16 65.7(7)
C13 N2 C10 Pd1 18.2(11)
C13 N2 C10 N1 -170.0(6)
C13 N2 C12 C11 171.5(6)
C17 S2 C23 C24 64.6(6)
C17 C18 C19 C20 -0.7(10)
C18 C17 C22 C21 -0.2(10)
C18 C19 C20 C21 1.1(11)
C19 C20 C21 C22 -1.1(11)
C20 C21 C22 C17 0.7(11)
C22 C17 C18 C19 0.2(10)
C23 S2 C17 C18 -70.8(6)
C23 S2 C17 C22 110.0(6)
C23 C24 C25 N3 43.9(8)
C25 N3 C26 Pd1 -13.1(8)
C25 N3 C26 N4 171.8(6)
C25 N3 C27 C28 -173.3(7)
C26 N3 C25 C24 -85.2(7)
C26 N3 C27 C28 0.0(8)
C26 N4 C28 C27 -2.7(8)
C26 N4 C29 C30 130.3(8)
C26 N4 C29 C31 -109.8(8)
C26 N4 C29 C32 11.1(10)
C27 N3 C25 C24 87.2(8)
C27 N3 C26 Pd1 173.5(5)
C27 N3 C26 N4 -1.7(7)
C28 N4 C26 Pd1 -171.3(5)
C28 N4 C26 N3 2.6(7)
C28 N4 C29 C30 -45.0(9)
C28 N4 C29 C31 74.9(8)
C28 N4 C29 C32 -164.3(6)
C29 N4 C26 Pd1 12.9(11)
C29 N4 C26 N3 -173.2(6)
C29 N4 C28 C27 173.5(6)
Pd1A S1A C1A C2A 42.3(6)
Pd1A S1A C1A C6A -138.8(4)
Pd1A S1A C7A C8A -52.0(5)
Pd1A S2A C17A C18A 46.5(6)
Pd1A S2A C17A C22A -131.5(5)
Pd1A S2A C23A C24A -51.3(6)
S1A C1A C2A C3A 179.5(5)
S1A C1A C6A C5A -179.9(5)
S1A C7A C8A C9A 58.0(7)
S2A C17A C18A C19A -177.6(5)
S2A C17A C22A C21A 177.1(6)
S2A C23A C24A C25A 54.7(7)
N1A C11A C12A N2A 0.0(8)
N3A C27A C28A N4A 0.1(8)
C1A S1A C7A C8A 69.6(5)
C1A C2A C3A C4A 0.0(10)
C2A C1A C6A C5A -1.0(10)
C2A C3A C4A C5A -0.4(11)
C3A C4A C5A C6A 0.1(11)
C4A C5A C6A C1A 0.6(10)
C6A C1A C2A C3A 0.7(10)
C7A S1A C1A C2A -77.4(6)
C7A S1A C1A C6A 101.4(5)
C7A C8A C9A N1A 37.2(7)
C9A N1A C10A Pd1A -11.5(8)
C9A N1A C10A N2A 169.8(5)
C9A N1A C11A C12A -169.8(6)
C10A N1A C9A C8A -84.8(7)
C10A N1A C11A C12A -0.1(8)
C10A N2A C12A C11A 0.1(8)
C10A N2A C13A C14A -47.5(9)
C10A N2A C13A C15A 73.5(8)
C10A N2A C13A C16A -166.9(6)
C11A N1A C9A C8A 83.5(7)
C11A N1A C10A Pd1A 178.8(4)
C11A N1A C10A N2A 0.1(7)
C12A N2A C10A Pd1A -178.4(5)
C12A N2A C10A N1A -0.1(7)
C12A N2A C13A C14A 148.2(6)
C12A N2A C13A C15A -90.9(7)
C12A N2A C13A C16A 28.8(9)
C13A N2A C10A Pd1A 15.3(10)
C13A N2A C10A N1A -166.4(6)
C13A N2A C12A C11A 167.0(6)
C17A S2A C23A C24A 68.5(6)
C17A C18A C19A C20A 0.5(11)
C18A C17A C22A C21A -0.9(11)
C18A C19A C20A C21A -0.6(11)
C19A C20A C21A C22A 0.0(12)
C20A C21A C22A C17A 0.7(12)
C22A C17A C18A C19A 0.3(10)
C23A S2A C17A C18A -73.5(6)
C23A S2A C17A C22A 108.5(6)
C23A C24A C25A N3A 40.2(8)
C25A N3A C26A Pd1A -15.2(8)
C25A N3A C26A N4A 172.2(5)
C25A N3A C27A C28A -173.0(6)
C26A N3A C25A C24A -82.2(7)
C26A N3A C27A C28A 1.5(8)
C26A N4A C28A C27A -1.7(8)
C26A N4A C29A C30A 124.7(7)
C26A N4A C29A C31A -116.5(7)
C26A N4A C29A C32A 5.2(9)
C27A N3A C25A C24A 91.7(7)
C27A N3A C26A Pd1A 170.2(4)
C27A N3A C26A N4A -2.4(7)
C28A N4A C26A Pd1A -168.2(5)
C28A N4A C26A N3A 2.5(7)
C28A N4A C29A C30A -47.4(8)
C28A N4A C29A C31A 71.4(8)
C28A N4A C29A C32A -166.8(6)
C29A N4A C26A Pd1A 19.1(11)
C29A N4A C26A N3A -170.2(6)
C29A N4A C28A C27A 171.6(6)

loop_
_twin_individual_id
_twin_individual_mass_fraction_refined
1 0.7757(10)
2 0.2243(10)
